data_4130538
loop_
_publ_author_name
'Pinalli, Roberta'
'Brancatelli, Giovanna'
'Pedrini, Alessandro'
'Menozzi, Daniela'
'Hern\'andez, Daniel'
'Ballester, Pablo'
'Geremia, Silvano'
'Dalcanale, Enrico'

_publ_section_title
;
 The Origin of Selectivity in the Complexation of N-Methyl Amino Acids by
 Tetraphosphonate Cavitands.
;
_journal_issue 27
_journal_name_full 'Journal of the American Chemical Society'
_journal_page_first 8569
_journal_page_last 8580
_journal_paper_doi 10.1021/jacs.6b04372
_journal_volume 138
_journal_year 2016
_chemical_absolute_configuration rmad
_chemical_formula_moiety '4(C36 H36 O12 P4), 4(C4 H9 N O2), 16(C2 H3 F3 O), 0.4O'
_chemical_formula_sum 'C192 H228 F48 N4 O72.4 P16'
_chemical_formula_weight 5157.74
_space_group_IT_number 1
_space_group_name_Hall 'P 1'
_space_group_name_H-M_alt 'P 1'
_symmetry_cell_setting triclinic
_symmetry_Int_Tables_number 1
_symmetry_space_group_name_Hall 'P 1'
_symmetry_space_group_name_H-M 'P 1'
_atom_sites_solution_hydrogens geom
_audit_creation_date 2015-05-12T13:41:40-00:00
_audit_creation_method 'WinGX routine CIF_UPDATE'
_cell_angle_alpha 81.38(2)
_cell_angle_beta 84.56(3)
_cell_angle_gamma 70.12(2)
_cell_formula_units_Z 1
_cell_length_a 12.650(10)
_cell_length_b 18.350(10)
_cell_length_c 26.590(10)
_cell_measurement_temperature 100(2)
_cell_measurement_theta_max 27.499
_cell_measurement_theta_min 1.688
_cell_measurement_wavelength 0.7
_cell_volume 5732(6)
_computing_data_collection 'Elettra XRD1 Data Collection SW'
_computing_molecular_graphics Pymol
_computing_publication_material 'SHELXL-2013 (Sheldrick, 2013)'
_computing_structure_refinement 'SHELXL-2013 (Sheldrick, 2013)'
_computing_structure_solution 'SIR2011, updated version of SIR2008 (Burla et al., 2007)'
_diffrn_ambient_temperature 100(2)
_diffrn_measured_fraction_theta_full 0.837
_diffrn_measured_fraction_theta_max 0.816
_diffrn_measurement_device_type 'Dectris Pilatus 2M'
_diffrn_measurement_method 'CCD rotation images, thick slices'
_diffrn_radiation_monochromator Si111
_diffrn_radiation_source 'Elettra Synchrotron, Trieste (Italy)'
_diffrn_radiation_wavelength 0.7
_diffrn_reflns_av_unetI/netI 0.0844
_diffrn_reflns_Laue_measured_fraction_full 0.837
_diffrn_reflns_Laue_measured_fraction_max 0.816
_diffrn_reflns_number 32996
_diffrn_reflns_point_group_measured_fraction_full 0.623
_diffrn_reflns_point_group_measured_fraction_max 0.598
_diffrn_reflns_theta_full 25
_diffrn_reflns_theta_max 27.499
_diffrn_reflns_theta_min 1.688
_exptl_absorpt_coefficient_mu 0.228
_exptl_absorpt_correction_type none
_exptl_crystal_colour colorless
_exptl_crystal_density_diffrn 1.492
_exptl_crystal_description block
_exptl_crystal_F_000 2655
_exptl_crystal_size_max 0.35
_exptl_crystal_size_mid 0.12
_exptl_crystal_size_min 0.08
_refine_diff_density_max 1.299
_refine_diff_density_min -0.564
_refine_diff_density_rms 0.083
_refine_ls_abs_structure_details
;
 Flack x determined using 8970 quotients [(I+)-(I-)]/[(I+)+(I-)]
 (Parsons, Flack and Wagner, Acta Cryst. B69 (2013) 249-259).
;
_refine_ls_abs_structure_Flack 0.08(4)
_refine_ls_extinction_coef 0.0037(3)
_refine_ls_extinction_expression Fc^*^=kFc[1+0.001xFc^2^\l^3^/sin(2\q)]^-1/4^
_refine_ls_extinction_method 'SHELXL-2014/7 (Sheldrick 2014'
_refine_ls_goodness_of_fit_ref 1.038
_refine_ls_hydrogen_treatment constr
_refine_ls_matrix_type full
_refine_ls_number_parameters 3081
_refine_ls_number_reflns 32996
_refine_ls_number_restraints 28
_refine_ls_restrained_S_all 1.04
_refine_ls_R_factor_all 0.0634
_refine_ls_R_factor_gt 0.0605
_refine_ls_shift/su_max 0.023
_refine_ls_shift/su_mean 0.002
_refine_ls_structure_factor_coef Fsqd
_refine_ls_weighting_details 'w=1/[\s^2^(Fo^2^)+(0.0888P)^2^+4.1512P] where P=(Fo^2^+2Fc^2^)/3'
_refine_ls_weighting_scheme calc
_refine_ls_wR_factor_gt 0.1632
_refine_ls_wR_factor_ref 0.1676
_reflns_Friedel_coverage 0.465
_reflns_Friedel_fraction_full 0.409
_reflns_Friedel_fraction_max 0.38
_reflns_number_gt 31124
_reflns_number_total 32996
_reflns_threshold_expression 'I > 2\s(I)'
_cod_data_source_file ja6b04372_si_009.cif
_cod_data_source_block MeALA
_cod_database_code 4130538
_shelx_estimated_absorpt_t_min 0.924
_shelx_estimated_absorpt_t_max 0.982

loop_
_symmetry_equiv_pos_as_xyz
'x, y, z'

loop_
_atom_site_label
_atom_site_type_symbol
_atom_site_fract_x
_atom_site_fract_y
_atom_site_fract_z
_atom_site_U_iso_or_equiv
_atom_site_adp_type
_atom_site_occupancy
_atom_site_site_symmetry_order
_atom_site_calc_flag
_atom_site_refinement_flags_posn
_atom_site_refinement_flags_adp
_atom_site_refinement_flags_occupancy
_atom_site_disorder_assembly
_atom_site_disorder_group
C1AA C 0.3304(5) 1.6899(4) -0.0265(2) 0.0295(12) Uani 1 1 d . . . . .
H1A1 H 0.2523 1.6959 -0.0149 0.044 Uiso 1 1 calc R U . . .
H1A2 H 0.3483 1.6654 -0.0579 0.044 Uiso 1 1 calc R U . . .
H1A3 H 0.34 1.7413 -0.0329 0.044 Uiso 1 1 calc R U . . .
C2AA C 0.4018(4) 1.6778(3) 0.06036(18) 0.0216(10) Uani 1 1 d . . . . .
H2AA H 0.425 1.7252 0.0506 0.026 Uiso 1 1 calc R U . . .
C3AA C 0.2847(5) 1.7019(4) 0.0840(2) 0.0295(12) Uani 1 1 d . . . . .
H3A1 H 0.2377 1.7492 0.064 0.044 Uiso 1 1 calc R U . . .
H3A2 H 0.2866 1.7123 0.1189 0.044 Uiso 1 1 calc R U . . .
H3A3 H 0.2532 1.6598 0.0845 0.044 Uiso 1 1 calc R U . . .
C4AA C 0.4865(4) 1.6187(4) 0.09772(19) 0.0223(11) Uani 1 1 d . . . . .
N1AA N 0.4079(4) 1.6393(3) 0.01397(16) 0.0216(9) Uani 1 1 d . . . . .
H1A4 H 0.3905 1.5948 0.0233 0.026 Uiso 1 1 calc R U . . .
H1A5 H 0.4798 1.6255 0.0006 0.026 Uiso 1 1 calc R U . . .
O1AA O 0.5297(4) 1.5510(3) 0.08830(16) 0.0320(10) Uani 1 1 d . . . . .
O2AA O 0.5021(4) 1.6460(3) 0.13630(16) 0.0359(10) Uani 1 1 d . . . . .
C1AB C -0.2068(6) 1.6877(4) 0.4917(2) 0.0332(14) Uani 1 1 d . . . . .
H1X4 H -0.287 1.7082 0.5018 0.05 Uiso 1 1 calc R U . . .
H1X5 H -0.1967 1.6561 0.4639 0.05 Uiso 1 1 calc R U . . .
H1A6 H -0.1785 1.7312 0.4803 0.05 Uiso 1 1 calc R U . . .
C2AB C -0.1386(5) 1.6828(3) 0.57862(18) 0.0225(10) Uani 1 1 d . . . . .
H2AB H -0.1002 1.7217 0.5651 0.027 Uiso 1 1 calc R U . . .
C3AB C -0.2546(5) 1.7257(4) 0.5999(2) 0.0314(13) Uani 1 1 d . . . . .
H3A4 H -0.2943 1.7681 0.5743 0.047 Uiso 1 1 calc R U . . .
H3A5 H -0.2478 1.7476 0.6304 0.047 Uiso 1 1 calc R U . . .
H3A6 H -0.2969 1.6893 0.6089 0.047 Uiso 1 1 calc R U . . .
C4AB C -0.0678(5) 1.6243(4) 0.62038(19) 0.0246(11) Uani 1 1 d . . . . .
N1AB N -0.1434(4) 1.6383(3) 0.53613(16) 0.0245(10) Uani 1 1 d . . . . .
H1A7 H -0.0719 1.6128 0.5251 0.029 Uiso 1 1 calc R U . . .
H1A8 H -0.1759 1.6017 0.5488 0.029 Uiso 1 1 calc R U . . .
O1AB O -0.0328(4) 1.6543(3) 0.65187(15) 0.0322(9) Uani 1 1 d . . . . .
O2AB O -0.0540(4) 1.5535(3) 0.62034(16) 0.0301(9) Uani 1 1 d . . . . .
C1AC C -0.2800(8) 1.1858(7) -0.2403(4) 0.062(2) Uani 1 1 d . . . . .
H1X7 H -0.2747 1.2367 -0.2554 0.093 Uiso 1 1 calc R U . . .
H1X8 H -0.2218 1.1611 -0.2155 0.093 Uiso 1 1 calc R U . . .
H1A9 H -0.3544 1.1932 -0.2233 0.093 Uiso 1 1 calc R U . . .
C4AC C -0.3471(8) 1.1001(9) -0.3452(4) 0.059(4) Uani 0.6 1 d D . P A 1
O1AC O -0.2442(9) 1.0656(8) -0.3566(3) 0.068(4) Uani 0.6 1 d D . P A 1
O2AC O -0.4374(8) 1.1003(9) -0.3630(3) 0.069(4) Uani 0.6 1 d D . P A 1
C2AC C -0.3693(10) 1.1568(8) -0.3024(8) 0.055(4) Uani 0.6 1 d . . P A 1
H2AC H -0.4356 1.1585 -0.2783 0.066 Uiso 0.6 1 calc R U P A 1
O4AC O -0.3560(15) 1.1185(12) -0.4078(6) 0.068(4) Uiso 0.4 1 d D . P A 2
O3AC O -0.1869(13) 1.0695(10) -0.3736(6) 0.060(4) Uiso 0.4 1 d D . P A 2
C5AC C -0.2891(12) 1.1140(12) -0.3733(6) 0.047(4) Uiso 0.4 1 d D . P A 2
C7AC C -0.337(2) 1.1549(15) -0.3288(7) 0.051(5) Uiso 0.4 1 d D . P A 2
H7AC H -0.4048 1.1397 -0.3169 0.061 Uiso 0.4 1 calc R U P A 2
C3AC C -0.3793(10) 1.2401(7) -0.3419(4) 0.069(3) Uani 1 1 d . . . . .
H3A7 H -0.3037 1.241 -0.3532 0.103 Uiso 1 1 calc R U . A 1
H3A8 H -0.4187 1.2853 -0.3238 0.103 Uiso 1 1 calc R U . A 1
H3A9 H -0.4213 1.2423 -0.3715 0.103 Uiso 1 1 calc R U . A 1
N1AC N -0.2642(7) 1.1371(6) -0.2795(3) 0.072(3) Uani 1 1 d . . . . .
H1AX H -0.2112 1.1451 -0.3032 0.087 Uiso 1 1 calc R U . A 1
H1AY H -0.2408 1.0859 -0.2661 0.087 Uiso 1 1 calc R U . A 1
C1AD C 0.1994(6) 1.2107(4) 0.2619(2) 0.0343(14) Uani 1 1 d . . . . .
H1XX H 0.126 1.2521 0.2609 0.051 Uiso 1 1 calc R U . . .
H1XY H 0.2462 1.2203 0.2858 0.051 Uiso 1 1 calc R U . . .
H1AZ H 0.189 1.1601 0.273 0.051 Uiso 1 1 calc R U . . .
C2AD C 0.1976(5) 1.1878(4) 0.17119(18) 0.0237(11) Uani 1 1 d . . . . .
H2AD H 0.1823 1.1383 0.1848 0.028 Uiso 1 1 calc R U . . .
C3AD C 0.0877(5) 1.2522(5) 0.1583(2) 0.0380(15) Uani 1 1 d . . . . .
H3AX H 0.0363 1.258 0.1886 0.057 Uiso 1 1 calc R U . . .
H3AY H 0.0535 1.2389 0.131 0.057 Uiso 1 1 calc R U . . .
H3AZ H 0.1023 1.3015 0.1471 0.057 Uiso 1 1 calc R U . . .
C4AD C 0.2750(5) 1.1751(3) 0.12383(18) 0.0216(10) Uani 1 1 d . . . . .
N1AD N 0.2558(4) 1.2100(3) 0.21017(16) 0.0246(9) Uani 1 1 d . . . . .
H1AA H 0.3273 1.1759 0.2123 0.03 Uiso 1 1 calc R U . . .
H1AB H 0.2602 1.2583 0.1993 0.03 Uiso 1 1 calc R U . . .
O1AD O 0.3531(3) 1.2038(3) 0.11991(14) 0.0250(8) Uani 1 1 d . . . . .
O2AD O 0.2512(4) 1.1405(3) 0.09137(14) 0.0264(8) Uani 1 1 d . . . . .
C1A C 0.5493(4) 1.4852(3) -0.05995(17) 0.0180(9) Uani 1 1 d . . . . .
C1B C 0.5799(4) 1.5389(3) -0.09552(17) 0.0168(9) Uani 1 1 d . . . . .
C1C C 0.5149(4) 1.5827(3) -0.13614(17) 0.0167(9) Uani 1 1 d . . . . .
C1D C 0.4134(4) 1.5713(3) -0.14096(17) 0.0158(9) Uani 1 1 d . . . . .
H1D H 0.3669 1.6009 -0.168 0.019 Uiso 1 1 calc R U . . .
C1E C 0.3782(4) 1.5173(3) -0.10701(17) 0.0172(9) Uani 1 1 d . . . . .
C1F C 0.4472(4) 1.4761(3) -0.06724(17) 0.0170(9) Uani 1 1 d . . . . .
C1H C 0.3549(4) 1.3520(3) 0.05293(19) 0.0222(10) Uani 1 1 d . . . . .
H1H1 H 0.4321 1.3327 0.0644 0.033 Uiso 1 1 calc R U . . .
H1H2 H 0.3437 1.3142 0.0335 0.033 Uiso 1 1 calc R U . . .
H1H3 H 0.3019 1.3591 0.0826 0.033 Uiso 1 1 calc R U . . .
C1I C 0.0476(5) 1.5624(4) 0.05638(19) 0.0252(11) Uani 1 1 d . . . . .
H1I1 H 0.0823 1.5057 0.0646 0.038 Uiso 1 1 calc R U . . .
H1I2 H -0.034 1.5769 0.0631 0.038 Uiso 1 1 calc R U . . .
H1I3 H 0.0783 1.5891 0.0775 0.038 Uiso 1 1 calc R U . . .
C1Z C 0.2675(4) 1.5051(3) -0.11172(17) 0.0162(9) Uani 1 1 d . . . . .
H1Z1 H 0.2478 1.5164 -0.1479 0.019 Uiso 1 1 calc R U . . .
H1Z2 H 0.2745 1.45 -0.0998 0.019 Uiso 1 1 calc R U . . .
C2A C 0.0725(4) 1.5861(3) 0.00089(18) 0.0195(10) Uani 1 1 d . . . . .
C2B C 0.1530(4) 1.5361(3) -0.02912(18) 0.0182(10) Uani 1 1 d . . . . .
C2C C 0.1757(4) 1.5582(3) -0.08041(17) 0.0172(9) Uani 1 1 d . . . . .
C2D C 0.1147(4) 1.6329(3) -0.10197(17) 0.0173(9) Uani 1 1 d . . . . .
H2D H 0.1304 1.649 -0.1367 0.021 Uiso 1 1 calc R U . . .
C2E C 0.0314(4) 1.6850(3) -0.07436(17) 0.0168(10) Uani 1 1 d . . . . .
C2F C 0.0136(4) 1.6600(3) -0.02362(17) 0.0177(9) Uani 1 1 d . . . . .
C2H C -0.2049(5) 1.8030(4) 0.0650(2) 0.0297(12) Uani 1 1 d . . . . .
H2H1 H -0.2095 1.7586 0.0896 0.045 Uiso 1 1 calc R U . . .
H2H2 H -0.265 1.8173 0.041 0.045 Uiso 1 1 calc R U . . .
H2H3 H -0.2133 1.8475 0.0832 0.045 Uiso 1 1 calc R U . . .
C2I C 0.0288(5) 1.9470(4) 0.0141(2) 0.0251(11) Uani 1 1 d . . . . .
H2I1 H -0.0481 1.9511 0.0266 0.038 Uiso 1 1 calc R U . . .
H2I2 H 0.0349 1.9994 0.0065 0.038 Uiso 1 1 calc R U . . .
H2I3 H 0.0815 1.9162 0.0402 0.038 Uiso 1 1 calc R U . . .
C2Z C -0.0308(4) 1.7651(3) -0.09884(18) 0.0190(10) Uani 1 1 d . . . . .
H2Z1 H -0.1096 1.7818 -0.085 0.023 Uiso 1 1 calc R U . . .
H2Z2 H -0.0317 1.7649 -0.136 0.023 Uiso 1 1 calc R U . . .
C3A C 0.0566(4) 1.9077(3) -0.03336(18) 0.0187(9) Uani 1 1 d . . . . .
C3B C 0.0021(4) 1.8586(3) -0.04477(17) 0.0167(9) Uani 1 1 d . . . . .
C3C C 0.0255(4) 1.8216(3) -0.08875(17) 0.0156(9) Uani 1 1 d . . . . .
C3D C 0.1077(4) 1.8368(3) -0.12319(18) 0.0175(9) Uani 1 1 d . . . . .
H3D H 0.1254 1.8127 -0.1535 0.021 Uiso 1 1 calc R U . . .
C3E C 0.1649(4) 1.8864(3) -0.11462(17) 0.0156(9) Uani 1 1 d . . . . .
C3F C 0.1382(4) 1.9201(3) -0.06954(18) 0.0175(9) Uani 1 1 d . . . . .
C3H C 0.3219(5) 2.0268(4) -0.0193(2) 0.0281(12) Uani 1 1 d . . . . .
H3H1 H 0.2717 2.0404 0.0107 0.042 Uiso 1 1 calc R U . . .
H3H2 H 0.2995 2.0695 -0.0472 0.042 Uiso 1 1 calc R U . . .
H3H3 H 0.3995 2.0181 -0.0111 0.042 Uiso 1 1 calc R U . . .
C3I C 0.6109(4) 1.8233(4) -0.0575(2) 0.0237(11) Uani 1 1 d . . . . .
H3I1 H 0.5962 1.8797 -0.0604 0.036 Uiso 1 1 calc R U . . .
H3I2 H 0.6911 1.7967 -0.0649 0.036 Uiso 1 1 calc R U . . .
H3I3 H 0.5899 1.8044 -0.0228 0.036 Uiso 1 1 calc R U . . .
C3Z C 0.2534(4) 1.9023(3) -0.15302(18) 0.0187(10) Uani 1 1 d . . . . .
H3Z1 H 0.235 1.8981 -0.1876 0.022 Uiso 1 1 calc R U . . .
H3Z2 H 0.2531 1.9562 -0.1525 0.022 Uiso 1 1 calc R U . . .
C4A C 0.5420(4) 1.8065(3) -0.09523(18) 0.0192(10) Uani 1 1 d . . . . .
C4B C 0.4364(4) 1.8591(3) -0.10767(18) 0.0192(10) Uani 1 1 d . . . . .
C4C C 0.3693(4) 1.8451(3) -0.14118(17) 0.0185(10) Uani 1 1 d . . . . .
C4D C 0.4100(4) 1.7755(3) -0.16219(17) 0.0171(9) Uani 1 1 d . . . . .
H4D H 0.3648 1.7652 -0.1849 0.02 Uiso 1 1 calc R U . . .
C4E C 0.5152(4) 1.7197(3) -0.15123(16) 0.0164(9) Uani 1 1 d . . . . .
C4F C 0.5788(4) 1.7381(3) -0.11744(18) 0.0188(10) Uani 1 1 d . . . . .
C4H C 0.8434(4) 1.5772(4) -0.0508(2) 0.0267(12) Uani 1 1 d . . . . .
H4H1 H 0.8588 1.6103 -0.0288 0.04 Uiso 1 1 calc R U . . .
H4H2 H 0.8885 1.5781 -0.0829 0.04 Uiso 1 1 calc R U . . .
H4H3 H 0.8631 1.5235 -0.0337 0.04 Uiso 1 1 calc R U . . .
C4I C 0.6230(4) 1.4382(3) -0.01667(18) 0.0213(10) Uani 1 1 d . . . . .
H4I1 H 0.5862 1.4039 0.004 0.032 Uiso 1 1 calc R U . . .
H4I2 H 0.6959 1.4065 -0.0306 0.032 Uiso 1 1 calc R U . . .
H4I3 H 0.6346 1.4738 0.0046 0.032 Uiso 1 1 calc R U . . .
C4Z C 0.5521(4) 1.6433(3) -0.17232(17) 0.0175(9) Uani 1 1 d . . . . .
H4Z1 H 0.6351 1.6243 -0.1774 0.021 Uiso 1 1 calc R U . . .
H4Z2 H 0.5193 1.6506 -0.2058 0.021 Uiso 1 1 calc R U . . .
C5A C -0.5263(5) 1.6410(4) 0.5063(2) 0.0334(15) Uani 1 1 d . . . . .
C5B C -0.4510(6) 1.5807(4) 0.4838(2) 0.0341(15) Uani 1 1 d . . . . .
C5C C -0.4073(5) 1.5870(4) 0.4336(2) 0.0312(13) Uani 1 1 d . . . . .
C5D C -0.4478(5) 1.6611(4) 0.4057(2) 0.0307(14) Uani 1 1 d . . . . .
H5D H -0.4221 1.6677 0.3711 0.037 Uiso 1 1 calc R U . . .
C5E C -0.5223(5) 1.7242(4) 0.4257(2) 0.0312(14) Uani 1 1 d . . . . .
C5F C -0.5605(5) 1.7137(4) 0.4765(2) 0.0307(14) Uani 1 1 d . . . . .
C5G C -0.5697(6) 1.6327(5) 0.5613(2) 0.0403(17) Uani 1 1 d . . . . .
H5G1 H -0.5621 1.5779 0.5727 0.06 Uiso 1 1 calc R U . . .
H5G2 H -0.6491 1.6651 0.5641 0.06 Uiso 1 1 calc R U . . .
H5G3 H -0.5258 1.6498 0.5827 0.06 Uiso 1 1 calc R U . . .
C5H C -0.7194(7) 1.8904(6) 0.5555(3) 0.060(3) Uani 1 1 d . . . . .
H5H1 H -0.74 1.8548 0.5829 0.091 Uiso 1 1 calc R U . . .
H5H2 H -0.7815 1.9138 0.5324 0.091 Uiso 1 1 calc R U . . .
H5H3 H -0.7044 1.9316 0.5701 0.091 Uiso 1 1 calc R U . . .
C5Z C -0.5554(5) 1.8051(4) 0.3953(2) 0.0337(15) Uani 1 1 d . . . . .
H5Z1 H -0.5542 1.8002 0.3587 0.04 Uiso 1 1 calc R U . . .
H5Z2 H -0.633 1.8358 0.406 0.04 Uiso 1 1 calc R U . . .
C6A C -0.4183(5) 1.9276(4) 0.45356(19) 0.0267(12) Uani 1 1 d . . . . .
C6B C -0.4917(4) 1.8900(4) 0.44338(19) 0.0285(13) Uani 1 1 d . . . . .
C6C C -0.4757(5) 1.8470(4) 0.4034(2) 0.0311(14) Uani 1 1 d . . . . .
C6D C -0.3790(4) 1.8402(4) 0.37166(19) 0.0263(12) Uani 1 1 d . . . . .
H6D H -0.3651 1.8096 0.3444 0.032 Uiso 1 1 calc R U . . .
C6E C -0.3030(4) 1.8768(4) 0.37876(19) 0.0252(12) Uani 1 1 d . . . . .
C6F C -0.3239(4) 1.9186(4) 0.42019(19) 0.0242(11) Uani 1 1 d . . . . .
C6G C -0.4386(6) 1.9749(5) 0.4971(2) 0.0358(14) Uani 1 1 d . . . . .
H6G1 H -0.5192 1.9932 0.5066 0.054 Uiso 1 1 calc R U . . .
H6G2 H -0.4129 2.0199 0.4868 0.054 Uiso 1 1 calc R U . . .
H6G3 H -0.397 1.9424 0.5263 0.054 Uiso 1 1 calc R U . . .
C6H C -0.1026(6) 1.9980(4) 0.4660(2) 0.0359(14) Uani 1 1 d . . . . .
H6H1 H -0.1531 2.0239 0.493 0.054 Uiso 1 1 calc R U . . .
H6H2 H -0.1103 2.0349 0.4347 0.054 Uiso 1 1 calc R U . . .
H6H3 H -0.0247 1.9804 0.4764 0.054 Uiso 1 1 calc R U . . .
C6Z C -0.1995(5) 1.8689(4) 0.34328(18) 0.0244(11) Uani 1 1 d . . . . .
H6Z1 H -0.2154 1.8603 0.3093 0.029 Uiso 1 1 calc R U . . .
H6Z2 H -0.1816 1.9181 0.3393 0.029 Uiso 1 1 calc R U . . .
C7A C 0.0642(5) 1.7496(4) 0.41719(19) 0.0274(12) Uani 1 1 d . . . . .
C7B C -0.0281(5) 1.8104(4) 0.39762(19) 0.0254(11) Uani 1 1 d . . . . .
C7C C -0.0993(5) 1.8019(4) 0.36347(19) 0.0258(12) Uani 1 1 d . . . . .
C7D C -0.0764(5) 1.7280(4) 0.34929(19) 0.0262(12) Uani 1 1 d . . . . .
H7D H -0.1232 1.7208 0.3259 0.031 Uiso 1 1 calc R U . . .
C7E C 0.0130(5) 1.6645(4) 0.36825(19) 0.0291(13) Uani 1 1 d . . . . .
C7F C 0.0823(5) 1.6773(4) 0.4018(2) 0.0289(13) Uani 1 1 d . . . . .
C7G C 0.1407(5) 1.7619(4) 0.4526(2) 0.0319(13) Uani 1 1 d . . . . .
H7G1 H 0.1033 1.7667 0.4866 0.048 Uiso 1 1 calc R U . . .
H7G2 H 0.1579 1.8097 0.4397 0.048 Uiso 1 1 calc R U . . .
H7G3 H 0.2106 1.7172 0.4547 0.048 Uiso 1 1 calc R U . . .
C7H C 0.3109(6) 1.5033(5) 0.4791(3) 0.0442(17) Uani 1 1 d . . . . .
H7H1 H 0.3423 1.5383 0.4923 0.066 Uiso 1 1 calc R U . . .
H7H2 H 0.3525 1.4868 0.4474 0.066 Uiso 1 1 calc R U . . .
H7H3 H 0.3176 1.4573 0.5042 0.066 Uiso 1 1 calc R U . . .
C7Z C 0.0314(6) 1.5840(4) 0.3548(2) 0.0336(14) Uani 1 1 d . . . . .
H7Z1 H 0.0038 1.5882 0.3205 0.04 Uiso 1 1 calc R U . . .
H7Z2 H 0.1128 1.5538 0.3541 0.04 Uiso 1 1 calc R U . . .
C8A C -0.0402(6) 1.4644(4) 0.4760(2) 0.0319(13) Uani 1 1 d . . . . .
C8B C 0.0174(6) 1.5002(4) 0.4381(2) 0.0323(13) Uani 1 1 d . . . . .
C8C C -0.0304(5) 1.5424(4) 0.3934(2) 0.0285(12) Uani 1 1 d . . . . .
C8D C -0.1407(6) 1.5470(4) 0.3861(2) 0.0315(13) Uani 1 1 d . . . . .
H8D H -0.1743 1.5748 0.3554 0.038 Uiso 1 1 calc R U . . .
C8E C -0.2031(6) 1.5130(4) 0.4213(2) 0.0307(13) Uani 1 1 d . . . . .
C8F C -0.1509(6) 1.4725(4) 0.4655(2) 0.0302(12) Uani 1 1 d . . . . .
C8G C 0.0128(6) 1.4189(4) 0.5244(2) 0.0352(14) Uani 1 1 d . . . . .
H8G1 H 0.001 1.4544 0.5501 0.053 Uiso 1 1 calc R U . . .
H8G2 H 0.0936 1.3938 0.5177 0.053 Uiso 1 1 calc R U . . .
H8G3 H -0.0218 1.3789 0.537 0.053 Uiso 1 1 calc R U . . .
C8H C -0.3149(7) 1.3955(5) 0.5839(2) 0.0428(18) Uani 1 1 d . . . . .
H8H1 H -0.2495 1.3736 0.6051 0.064 Uiso 1 1 calc R U . . .
H8H2 H -0.3201 1.3552 0.5647 0.064 Uiso 1 1 calc R U . . .
H8H3 H -0.3835 1.4133 0.6055 0.064 Uiso 1 1 calc R U . . .
C8Z C -0.3229(6) 1.5200(4) 0.4112(2) 0.0323(14) Uani 1 1 d . . . . .
H8Z1 H -0.3314 1.5269 0.374 0.039 Uiso 1 1 calc R U . . .
H8Z2 H -0.337 1.4711 0.4259 0.039 Uiso 1 1 calc R U . . .
C9A C -0.0455(4) 1.3046(4) -0.26227(19) 0.0227(11) Uani 1 1 d . . . . .
C9B C 0.0114(4) 1.2307(4) -0.2376(2) 0.0236(11) Uani 1 1 d . . . . .
C9C C -0.0043(4) 1.2068(3) -0.18639(18) 0.0183(10) Uani 1 1 d . . . . .
C9D C -0.0847(4) 1.2597(3) -0.15845(17) 0.0189(10) Uani 1 1 d . . . . .
H9D H -0.0984 1.2445 -0.1234 0.023 Uiso 1 1 calc R U . . .
C9E C -0.1459(4) 1.3344(3) -0.18027(18) 0.0182(10) Uani 1 1 d . . . . .
C9F C -0.1235(4) 1.3554(3) -0.23154(18) 0.0203(10) Uani 1 1 d . . . . .
C9G C -0.0221(6) 1.3271(4) -0.3179(2) 0.0338(14) Uani 1 1 d . . . . .
H9G1 H -0.0559 1.3014 -0.3384 0.051 Uiso 1 1 calc R U . . .
H9G2 H 0.0594 1.3107 -0.3253 0.051 Uiso 1 1 calc R U . . .
H9G3 H -0.0545 1.3839 -0.3262 0.051 Uiso 1 1 calc R U . . .
C9H C -0.3141(5) 1.5457(4) -0.3117(2) 0.0292(12) Uani 1 1 d . . . . .
H9H1 H -0.2663 1.5379 -0.343 0.044 Uiso 1 1 calc R U . . .
H9H2 H -0.2912 1.5782 -0.2918 0.044 Uiso 1 1 calc R U . . .
H9H3 H -0.3928 1.5717 -0.3204 0.044 Uiso 1 1 calc R U . . .
C9Z C -0.2373(4) 1.3879(3) -0.14954(17) 0.0183(10) Uani 1 1 d . . . . .
H9Z1 H -0.2425 1.4428 -0.1611 0.022 Uiso 1 1 calc R U . . .
H9Z2 H -0.2193 1.376 -0.1132 0.022 Uiso 1 1 calc R U . . .
C10A C -0.5182(4) 1.4091(3) -0.20460(18) 0.0205(10) Uani 1 1 d . . . . .
C10B C -0.4171(4) 1.4188(3) -0.19603(17) 0.0189(10) Uani 1 1 d . . . . .
C10C C -0.3491(4) 1.3772(3) -0.15581(17) 0.0172(9) Uani 1 1 d . . . . .
C10D C -0.3866(4) 1.3242(3) -0.12250(16) 0.0170(9) Uani 1 1 d . . . . .
H10D H -0.3423 1.2956 -0.0946 0.02 Uiso 1 1 calc R U . . .
C10E C -0.4867(4) 1.3116(3) -0.12871(17) 0.0180(9) Uani 1 1 d . . . . .
C10F C -0.5484(4) 1.3546(3) -0.17075(19) 0.0195(10) Uani 1 1 d . . . . .
C10G C -0.5889(5) 1.4557(4) -0.2483(2) 0.0269(12) Uani 1 1 d . . . . .
H10A H -0.5526 1.4367 -0.2802 0.04 Uiso 1 1 calc R U . . .
H10B H -0.5967 1.5109 -0.2495 0.04 Uiso 1 1 calc R U . . .
H10C H -0.6635 1.4498 -0.2435 0.04 Uiso 1 1 calc R U . . .
C10H C -0.7940(5) 1.3032(4) -0.2222(3) 0.0364(15) Uani 1 1 d . . . . .
H1XD H -0.8087 1.3509 -0.2465 0.055 Uiso 1 1 calc R U . . .
H10E H -0.8456 1.3136 -0.1923 0.055 Uiso 1 1 calc R U . . .
H10F H -0.8055 1.262 -0.2384 0.055 Uiso 1 1 calc R U . . .
C10Z C -0.5254(4) 1.2535(3) -0.09184(18) 0.0202(10) Uani 1 1 d . . . . .
H10G H -0.6087 1.2724 -0.0882 0.024 Uiso 1 1 calc R U . . .
H10H H -0.4958 1.2493 -0.058 0.024 Uiso 1 1 calc R U . . .
C11A C -0.5098(5) 1.0791(4) -0.1599(2) 0.0237(11) Uani 1 1 d . . . . .
C11B C -0.5470(4) 1.1515(3) -0.1424(2) 0.0213(10) Uani 1 1 d . . . . .
C11C C -0.4854(4) 1.1738(3) -0.11011(18) 0.0180(9) Uani 1 1 d . . . . .
C11D C -0.3817(4) 1.1191(3) -0.09562(18) 0.0181(10) Uani 1 1 d . . . . .
H11D H -0.3382 1.1327 -0.0737 0.022 Uiso 1 1 calc R U . . .
C11E C -0.3401(4) 1.0461(3) -0.11206(18) 0.0205(10) Uani 1 1 d . . . . .
C11F C -0.4060(4) 1.0276(3) -0.1442(2) 0.0209(10) Uani 1 1 d . . . . .
C11G C -0.5773(5) 1.0571(4) -0.1949(2) 0.0290(12) Uani 1 1 d . . . . .
H11A H -0.6569 1.0885 -0.1909 0.043 Uiso 1 1 calc R U . . .
H11B H -0.5687 1.0016 -0.1865 0.043 Uiso 1 1 calc R U . . .
H11C H -0.5504 1.0668 -0.2303 0.043 Uiso 1 1 calc R U . . .
C11H C -0.2832(6) 0.8397(4) -0.2181(3) 0.0361(14) Uani 1 1 d . . . . .
H1XH H -0.3597 0.8443 -0.2256 0.054 Uiso 1 1 calc R U . . .
H11E H -0.2594 0.8016 -0.1879 0.054 Uiso 1 1 calc R U . . .
H11F H -0.2317 0.8224 -0.2472 0.054 Uiso 1 1 calc R U . . .
C11Z C -0.2241(4) 0.9910(3) -0.09784(18) 0.0183(9) Uani 1 1 d . . . . .
H11G H -0.2071 1.0001 -0.0642 0.022 Uiso 1 1 calc R U . . .
H11H H -0.223 0.9363 -0.0952 0.022 Uiso 1 1 calc R U . . .
C12A C -0.0319(4) 0.9772(3) -0.21840(18) 0.0202(10) Uani 1 1 d . . . . .
C12B C -0.1097(4) 0.9659(3) -0.18014(18) 0.0177(9) Uani 1 1 d . . . . .
C12C C -0.1354(4) 1.0031(3) -0.13707(17) 0.0190(10) Uani 1 1 d . . . . .
C12D C -0.0790(4) 1.0548(3) -0.13146(17) 0.0167(9) Uani 1 1 d . . . . .
H12D H -0.0959 1.0815 -0.1022 0.02 Uiso 1 1 calc R U . . .
C12E C 0.0013(4) 1.0677(3) -0.16778(17) 0.0178(9) Uani 1 1 d . . . . .
C12F C 0.0204(4) 1.0297(3) -0.21041(17) 0.0179(10) Uani 1 1 d . . . . .
C12G C -0.0048(5) 0.9352(4) -0.2649(2) 0.0280(12) Uani 1 1 d . . . . .
H12A H -0.0218 0.8864 -0.2572 0.042 Uiso 1 1 calc R U . . .
H12B H 0.0753 0.9236 -0.2748 0.042 Uiso 1 1 calc R U . . .
H12C H -0.0501 0.9684 -0.2928 0.042 Uiso 1 1 calc R U . . .
C12H C 0.2010(8) 1.0838(5) -0.3323(3) 0.055(2) Uani 1 1 d . . . . .
H1YD H 0.2019 1.0387 -0.3481 0.083 Uiso 1 1 calc R U . . .
H12E H 0.2689 1.07 -0.3131 0.083 Uiso 1 1 calc R U . . .
H12F H 0.1988 1.1276 -0.3588 0.083 Uiso 1 1 calc R U . . .
C12Z C 0.0593(4) 1.1253(3) -0.16156(19) 0.0202(10) Uani 1 1 d . . . . .
H12G H 0.1366 1.1079 -0.1771 0.024 Uiso 1 1 calc R U . . .
H12H H 0.0649 1.1266 -0.1248 0.024 Uiso 1 1 calc R U . . .
C13A C -0.0858(5) 1.1614(4) 0.3342(2) 0.0320(13) Uani 1 1 d . . . . .
C13B C -0.0996(5) 1.2324(5) 0.3499(2) 0.0345(14) Uani 1 1 d . . . . .
C13C C -0.0297(6) 1.2432(4) 0.3826(2) 0.0335(13) Uani 1 1 d . . . . .
C13D C 0.0590(6) 1.1777(5) 0.4015(2) 0.0345(14) Uani 1 1 d . . . . .
H1ZD H 0.1082 1.1838 0.4242 0.041 Uiso 1 1 calc R U . . .
C13E C 0.0769(5) 1.1041(4) 0.3879(2) 0.0302(13) Uani 1 1 d . . . . .
C13F C 0.0052(5) 1.0990(4) 0.3537(2) 0.0285(12) Uani 1 1 d . . . . .
C13G C -0.1631(6) 1.1512(5) 0.2986(3) 0.0390(15) Uani 1 1 d . . . . .
H13A H -0.143 1.1691 0.2635 0.059 Uiso 1 1 calc R U . . .
H13B H -0.2409 1.1818 0.3074 0.059 Uiso 1 1 calc R U . . .
H13C H -0.1559 1.0958 0.3014 0.059 Uiso 1 1 calc R U . . .
C13H C 0.0697(6) 0.9107(4) 0.2837(2) 0.0338(14) Uani 1 1 d . . . . .
H13D H -0.0058 0.9324 0.2704 0.051 Uiso 1 1 calc R U . . .
H13E H 0.0687 0.8747 0.3148 0.051 Uiso 1 1 calc R U . . .
H13F H 0.1226 0.8826 0.2582 0.051 Uiso 1 1 calc R U . . .
C13Z C 0.1744(5) 1.0349(4) 0.4093(2) 0.0295(12) Uani 1 1 d . . . . .
H13G H 0.1896 1.0432 0.4435 0.035 Uiso 0.55 1 calc R U P B 1
H13H H 0.1537 0.9869 0.413 0.035 Uiso 0.55 1 calc R U P B 1
H31G H 0.1896 1.0432 0.4435 0.035 Uiso 0.45 1 calc R U P C 2
H31H H 0.1537 0.9869 0.413 0.035 Uiso 0.45 1 calc R U P C 2
C14A C 0.3935(5) 0.9672(4) 0.30231(19) 0.0248(11) Uani 1 1 d . . . . .
C14B C 0.2994(5) 0.9797(4) 0.33502(19) 0.0246(11) Uani 1 1 d . . . . .
C14C C 0.2796(5) 1.0243(4) 0.37500(19) 0.0255(11) Uani 1 1 d . . . . .
C14D C 0.3569(5) 1.0596(4) 0.38152(19) 0.0287(12) Uani 1 1 d . . . . .
H14D H 0.3442 1.0905 0.4085 0.034 Uiso 1 1 calc R U . . .
C14E C 0.4534(5) 1.0509(4) 0.3494(2) 0.0269(12) Uani 1 1 d . . . . .
C14F C 0.4685(5) 1.0046(4) 0.31163(19) 0.0234(11) Uani 1 1 d . . . . .
C14G C 0.4154(5) 0.9186(4) 0.2596(2) 0.0288(12) Uani 1 1 d . . . . .
H14A H 0.3963 0.9528 0.2274 0.043 Uiso 1 1 calc R U . . .
H14B H 0.3691 0.8845 0.2655 0.043 Uiso 1 1 calc R U . . .
H14C H 0.4951 0.8866 0.2579 0.043 Uiso 1 1 calc R U . . .
C14H C 0.6875(5) 1.0003(5) 0.1950(2) 0.0351(14) Uani 1 1 d . . . . .
H1WD H 0.6712 0.9567 0.1841 0.053 Uiso 1 1 calc R U . . .
H14E H 0.7542 0.9799 0.2155 0.053 Uiso 1 1 calc R U . . .
H14F H 0.7016 1.0345 0.1651 0.053 Uiso 1 1 calc R U . . .
C14Z C 0.5355(5) 1.0926(4) 0.3555(2) 0.0283(12) Uani 1 1 d . . . . .
H14G H 0.6125 1.0604 0.3453 0.034 Uiso 1 1 calc R U . . .
H14H H 0.535 1.0997 0.3918 0.034 Uiso 1 1 calc R U . . .
C15A C 0.5095(6) 1.2530(4) 0.2408(2) 0.0299(13) Uani 1 1 d . . . . .
C15B C 0.5400(5) 1.1811(4) 0.2724(2) 0.0286(12) Uani 1 1 d . . . . .
C15C C 0.5041(5) 1.1721(4) 0.3230(2) 0.0288(12) Uani 1 1 d . . . . .
C15D C 0.4333(6) 1.2382(4) 0.3433(2) 0.0313(13) Uani 1 1 d . . . . .
H15D H 0.408 1.2337 0.3781 0.038 Uiso 1 1 calc R U . . .
C15E C 0.3983(6) 1.3113(4) 0.3138(2) 0.0322(13) Uani 1 1 d . . . . .
C15F C 0.4372(6) 1.3160(4) 0.2634(2) 0.0310(13) Uani 1 1 d . . . . .
C15G C 0.5533(6) 1.2590(4) 0.1858(2) 0.0366(15) Uani 1 1 d . . . . .
H15A H 0.5048 1.2461 0.1645 0.055 Uiso 1 1 calc R U . . .
H15B H 0.6302 1.2225 0.1829 0.055 Uiso 1 1 calc R U . . .
H15C H 0.5531 1.3124 0.1746 0.055 Uiso 1 1 calc R U . . .
C15H C 0.3083(7) 1.5034(5) 0.1633(2) 0.0425(17) Uani 1 1 d . . . . .
H1JD H 0.3741 1.4839 0.1403 0.064 Uiso 1 1 calc R U . . .
H15E H 0.3196 1.5417 0.1823 0.064 Uiso 1 1 calc R U . . .
H15F H 0.2411 1.5282 0.1433 0.064 Uiso 1 1 calc R U . . .
C15Z C 0.3155(7) 1.3811(4) 0.3363(2) 0.0376(15) Uani 1 1 d . . . . .
H15G H 0.326 1.375 0.3733 0.045 Uiso 1 1 calc R U . . .
H15H H 0.3313 1.429 0.3206 0.045 Uiso 1 1 calc R U . . .
C16A C 0.0313(6) 1.4398(4) 0.2742(2) 0.0356(14) Uani 1 1 d . . . . .
C16B C 0.1423(6) 1.4298(4) 0.2832(2) 0.0338(13) Uani 1 1 d . . . . .
C16C C 0.1949(7) 1.3904(4) 0.3279(2) 0.0355(14) Uani 1 1 d . . . . .
C16D C 0.1332(6) 1.3556(4) 0.3640(2) 0.0351(14) Uani 1 1 d . . . . .
H16D H 0.168 1.3263 0.3942 0.042 Uiso 1 1 calc R U . . .
C16E C 0.0224(6) 1.3626(4) 0.3570(2) 0.0367(15) Uani 1 1 d . . . . .
C16F C -0.0262(6) 1.4066(4) 0.3120(2) 0.0340(14) Uani 1 1 d . . . . .
C16G C -0.0205(7) 1.4854(4) 0.2256(2) 0.0392(15) Uani 1 1 d . . . . .
H16A H -0.0135 1.4493 0.2007 0.059 Uiso 1 1 calc R U . . .
H16B H 0.0185 1.5224 0.2118 0.059 Uiso 1 1 calc R U . . .
H16C H -0.1003 1.5139 0.2325 0.059 Uiso 1 1 calc R U . . .
C16H C -0.3249(6) 1.4118(5) 0.2737(3) 0.0448(17) Uani 1 1 d . . . . .
H1KD H -0.3291 1.4598 0.2509 0.067 Uiso 1 1 calc R U . . .
H16E H -0.3661 1.4252 0.3059 0.067 Uiso 1 1 calc R U . . .
H16F H -0.3584 1.3805 0.2577 0.067 Uiso 1 1 calc R U . . .
C16Z C -0.0419(6) 1.3234(5) 0.3962(2) 0.0379(15) Uani 1 1 d . . . . .
H16G H -0.1224 1.3558 0.3974 0.046 Uiso 1 1 calc R U . . .
H16H H -0.0125 1.3179 0.4303 0.046 Uiso 1 1 calc R U . . .
O1W O -0.6374(16) 1.1733(12) -0.3195(7) 0.069(4) Uiso 0.4 1 d . . P . .
O1 O 0.3410(3) 1.5081(2) 0.03638(13) 0.0220(8) Uani 1 1 d . . . . .
O1B O 0.2093(3) 1.4602(2) -0.00648(13) 0.0191(7) Uani 1 1 d . . . . .
O1C O 0.4162(3) 1.4188(2) -0.03359(13) 0.0194(7) Uani 1 1 d . . . . .
O2 O 0.0290(3) 1.7576(3) 0.05993(14) 0.0273(9) Uani 1 1 d . . . . .
O2B O -0.0780(3) 1.7071(2) 0.00384(13) 0.0203(7) Uani 1 1 d . . . . .
O2C O -0.0876(3) 1.8496(2) -0.01191(13) 0.0193(7) Uani 1 1 d . . . . .
O3 O 0.3331(3) 1.8707(3) -0.00089(14) 0.0240(8) Uani 1 1 d . . . . .
O3B O 0.1906(3) 1.9729(2) -0.06062(14) 0.0216(8) Uani 1 1 d . . . . .
O3C O 0.3989(3) 1.9298(2) -0.08663(14) 0.0208(7) Uani 1 1 d . . . . .
O4 O 0.6182(3) 1.6325(3) -0.02055(13) 0.0229(8) Uani 1 1 d . . . . .
O4B O 0.6865(3) 1.5459(2) -0.09175(13) 0.0184(7) Uani 1 1 d . . . . .
O4C O 0.6872(3) 1.6853(2) -0.10694(13) 0.0198(7) Uani 1 1 d . . . . .
O5 O -0.4921(4) 1.8000(3) 0.54787(15) 0.0353(11) Uani 1 1 d . . . . .
O5B O -0.6391(4) 1.7771(3) 0.49772(17) 0.0390(12) Uani 1 1 d . . . . .
O5C O -0.5911(3) 1.9013(3) 0.47421(15) 0.0321(10) Uani 1 1 d . . . . .
O6 O -0.1441(4) 1.8579(3) 0.49733(14) 0.0295(9) Uani 1 1 d . . . . .
O6B O -0.0463(3) 1.8843(3) 0.41124(14) 0.0272(9) Uani 1 1 d . . . . .
O6C O -0.2521(3) 1.9596(3) 0.42673(14) 0.0271(9) Uani 1 1 d . . . . .
O7 O 0.0880(4) 1.5890(3) 0.50783(15) 0.0331(10) Uani 1 1 d . . . . .
O7B O 0.1761(4) 1.6147(3) 0.41887(16) 0.0325(10) Uani 1 1 d . . . . .
O7C O 0.1300(4) 1.4896(3) 0.44501(16) 0.0316(9) Uani 1 1 d . . . . .
O8 O -0.2733(4) 1.5376(3) 0.56012(15) 0.0338(10) Uani 1 1 d . . . . .
O8B O -0.2077(4) 1.4320(3) 0.50049(15) 0.0344(10) Uani 1 1 d . . . . .
O8C O -0.4156(4) 1.5063(3) 0.51281(16) 0.0362(11) Uani 1 1 d . . . . .
O9 O -0.3154(4) 1.3927(3) -0.30038(14) 0.0280(9) Uani 1 1 d . . . . .
O9B O -0.1779(3) 1.4317(2) -0.25373(14) 0.0226(8) Uani 1 1 d . . . . .
O9C O -0.3860(3) 1.4777(2) -0.22804(13) 0.0226(8) Uani 1 1 d . . . . .
O10 O -0.5640(3) 1.2488(3) -0.24284(15) 0.0278(9) Uani 1 1 d . . . . .
O10B O -0.6510(3) 1.2048(3) -0.15767(15) 0.0249(8) Uani 1 1 d . . . . .
O10C O -0.6513(3) 1.3447(2) -0.17712(14) 0.0229(8) Uani 1 1 d . . . . .
O11 O -0.3018(4) 0.9959(3) -0.24897(17) 0.0342(10) Uani 1 1 d . . . . .
O11B O -0.1588(3) 0.9089(2) -0.18471(14) 0.0232(8) Uani 1 1 d . . . . .
O11C O -0.3684(3) 0.9524(3) -0.15931(15) 0.0262(8) Uani 1 1 d . . . . .
O12 O -0.0330(4) 1.1336(3) -0.31050(15) 0.0338(10) Uani 1 1 d . . . . .
O12B O 0.1062(3) 1.0390(3) -0.24654(13) 0.0237(8) Uani 1 1 d . . . . .
O12C O 0.0979(4) 1.1801(3) -0.26638(16) 0.0297(9) Uani 1 1 d . . . . .
O13 O 0.1305(4) 1.0450(3) 0.25607(14) 0.0283(9) Uani 1 1 d . . . . .
O13B O 0.2239(4) 0.9410(3) 0.32884(14) 0.0264(8) Uani 1 1 d . . . . .
O13C O 0.0187(4) 1.0249(3) 0.33964(15) 0.0296(9) Uani 1 1 d . . . . .
O14 O 0.4623(4) 1.0903(3) 0.20841(15) 0.0289(9) Uani 1 1 d . . . . .
O14B O 0.5689(3) 0.9908(3) 0.27966(14) 0.0267(8) Uani 1 1 d . . . . .
O14C O 0.6172(4) 1.1149(3) 0.25167(14) 0.0289(9) Uani 1 1 d . . . . .
O15 O 0.2587(4) 1.3651(3) 0.18613(15) 0.0314(10) Uani 1 1 d . . . . .
O15B O 0.2005(4) 1.4690(3) 0.24711(16) 0.0359(11) Uani 1 1 d . . . . .
O15C O 0.4076(5) 1.3894(3) 0.23368(15) 0.0357(11) Uani 1 1 d . . . . .
O16 O -0.1099(4) 1.3205(3) 0.24356(16) 0.0350(9) Uiso 1 1 d . . . . .
O16B O -0.1408(4) 1.4191(3) 0.30682(16) 0.0382(11) Uani 1 1 d . . . . .
O16C O -0.1941(4) 1.2967(3) 0.33354(17) 0.0363(10) Uiso 1 1 d . . . . .
P1 P 0.33174(10) 1.44249(8) 0.01391(4) 0.0166(2) Uani 1 1 d . . . . .
P2 P -0.07280(10) 1.77699(9) 0.03133(4) 0.0194(3) Uani 1 1 d . . . . .
P3 P 0.31313(11) 1.94126(9) -0.03791(5) 0.0200(3) Uani 1 1 d . . . . .
P4 P 0.69892(10) 1.61273(8) -0.06378(5) 0.0180(3) Uani 1 1 d . . . . .
P5 P -0.59774(12) 1.83772(11) 0.52132(6) 0.0336(4) Uani 1 1 d . . . . .
P6 P -0.13748(12) 1.91763(10) 0.45497(5) 0.0247(3) Uani 1 1 d . . . . .
P7 P 0.16629(13) 1.55336(11) 0.46675(6) 0.0299(3) Uani 1 1 d . . . . .
P8 P -0.30000(15) 1.47529(11) 0.54086(5) 0.0323(4) Uani 1 1 d . . . . .
P9 P -0.29966(12) 1.45419(9) -0.27544(5) 0.0212(3) Uani 1 1 d . . . . .
P10 P -0.65426(11) 1.27278(9) -0.20350(5) 0.0229(3) Uani 1 1 d . . . . .
P11 P -0.28083(12) 0.93210(9) -0.20651(5) 0.0241(3) Uani 1 1 d . . . . .
P12 P 0.07968(14) 1.11144(10) -0.29022(5) 0.0292(3) Uani 1 1 d . . . . .
P13 P 0.11268(12) 0.98783(9) 0.29786(5) 0.0244(3) Uani 1 1 d . . . . .
P14 P 0.57184(12) 1.05364(10) 0.23172(5) 0.0262(3) Uani 1 1 d . . . . .
P15 P 0.29041(16) 1.42450(10) 0.20633(6) 0.0319(4) Uani 1 1 d . . . . .
P16 P -0.18280(14) 1.35753(12) 0.28521(6) 0.0342(4) Uani 1 1 d . . . . .
F1S F -0.1545(4) 1.1466(3) -0.01797(19) 0.0535(12) Uani 1 1 d . . . . .
F2S F -0.1658(3) 1.2676(3) -0.02952(14) 0.0402(9) Uani 1 1 d . . . . .
F3S F -0.0631(3) 1.1895(3) 0.02848(15) 0.0460(11) Uani 1 1 d . . . . .
C1S C -0.1613(5) 1.2079(4) 0.0064(2) 0.0283(12) Uani 1 1 d . . . . .
C2S C -0.2584(5) 1.2260(4) 0.0449(2) 0.0329(14) Uani 1 1 d . . . . .
H2S1 H -0.252 1.1797 0.0704 0.039 Uiso 1 1 calc R U . . .
H2S2 H -0.2583 1.2695 0.0628 0.039 Uiso 1 1 calc R U . . .
O1S O -0.3588(4) 1.2470(3) 0.01919(19) 0.0387(11) Uani 1 1 d . . . . .
H1S H -0.3955 1.2175 0.0316 0.058 Uiso 1 1 calc R U . . .
C1SC C -0.3754(5) 1.0260(4) 0.0391(2) 0.0259(11) Uani 1 1 d . . . . .
C2SC C -0.4803(5) 1.0948(4) 0.0389(2) 0.0235(10) Uani 1 1 d . . . . .
H2S3 H -0.4979 1.1187 0.0034 0.028 Uiso 1 1 calc R U . . .
H2S4 H -0.5441 1.0784 0.0545 0.028 Uiso 1 1 calc R U . . .
O1SC O -0.4644(4) 1.1497(3) 0.06664(18) 0.0360(11) Uani 1 1 d . . . . .
H1SC H -0.5218 1.1672 0.0856 0.054 Uiso 1 1 calc R U . . .
F1SC F -0.2833(3) 1.0455(2) 0.02262(14) 0.0330(8) Uani 1 1 d . . . . .
F2SC F -0.3816(3) 0.9752(2) 0.00882(13) 0.0309(7) Uani 1 1 d . . . . .
F3SC F -0.3536(4) 0.9862(3) 0.08568(13) 0.0394(9) Uani 1 1 d . . . . .
C1SD C 0.1416(5) 1.2823(4) -0.0014(2) 0.0329(14) Uani 1 1 d . . . . .
H1S1 H 0.1389 1.3299 0.0127 0.039 Uiso 1 1 calc R U . . .
H1S2 H 0.0908 1.2583 0.0201 0.039 Uiso 1 1 calc R U . . .
O1SD O 0.2534(3) 1.2287(3) -0.00133(15) 0.0305(9) Uani 1 1 d . . . . .
H1SD H 0.2751 1.2167 0.0286 0.046 Uiso 1 1 calc R U . . .
C2SD C 0.1053(6) 1.3026(5) -0.0539(2) 0.0385(16) Uani 1 1 d . . . . .
F1SD F 0.1022(5) 1.2420(4) -0.07507(19) 0.0605(15) Uani 1 1 d . . . . .
F2SD F 0.0005(4) 1.3541(4) -0.05638(19) 0.0604(15) Uani 1 1 d . . . . .
F3SD F 0.1715(4) 1.3357(3) -0.08517(16) 0.0525(13) Uani 1 1 d . . . . .
C1SE C -0.0278(5) 1.0564(4) 0.1435(2) 0.0319(13) Uani 1 1 d . . . . .
C2SE C 0.0942(5) 1.0118(4) 0.1373(2) 0.0331(13) Uani 1 1 d . . . . .
H2S5 H 0.1342 1.0177 0.1659 0.04 Uiso 1 1 calc R U . . .
H2S6 H 0.1048 0.9557 0.1382 0.04 Uiso 1 1 calc R U . . .
O1SE O 0.1395(4) 1.0384(3) 0.09148(17) 0.0407(12) Uani 1 1 d . . . . .
H1SE H 0.2082 1.0124 0.0885 0.061 Uiso 1 1 calc R U . . .
F1SE F -0.0505(4) 1.1335(3) 0.14349(18) 0.0513(11) Uani 1 1 d . . . . .
F2SE F -0.0899(3) 1.0491(3) 0.10752(15) 0.0425(10) Uani 1 1 d . . . . .
F3SE F -0.0718(4) 1.0308(3) 0.18848(14) 0.0483(12) Uani 1 1 d . . . . .
C1SF C 0.4721(5) 1.8670(4) 0.1144(2) 0.0302(13) Uani 1 1 d . . . . .
C2SF C 0.3709(5) 1.8475(4) 0.1371(2) 0.0313(13) Uani 1 1 d . . . . .
H2S7 H 0.3211 1.891 0.1552 0.038 Uiso 1 1 calc R U . . .
H2S8 H 0.3284 1.841 0.1097 0.038 Uiso 1 1 calc R U . . .
O1SF O 0.4029(4) 1.7782(3) 0.17143(15) 0.0338(10) Uani 1 1 d . . . . .
H1SF H 0.4443 1.7413 0.1559 0.051 Uiso 1 1 calc R U . . .
F1SF F 0.5388(3) 1.8129(3) 0.08587(14) 0.0424(10) Uani 1 1 d . . . . .
F2SF F 0.4426(4) 1.9359(3) 0.08463(17) 0.0524(13) Uani 1 1 d . . . . .
F3SF F 0.5383(4) 1.8712(3) 0.14986(14) 0.0408(10) Uani 1 1 d . . . . .
C1SG C -0.6565(8) 1.6230(6) 0.2919(3) 0.055(2) Uani 1 1 d . . . . .
C2SG C -0.6804(7) 1.7057(6) 0.2977(3) 0.0469(19) Uani 1 1 d . . . . .
H2S9 H -0.7324 1.7187 0.3278 0.056 Uiso 1 1 calc R U . . .
H2SX H -0.6095 1.7137 0.304 0.056 Uiso 1 1 calc R U . . .
O1SG O -0.7281(5) 1.7563(4) 0.2551(2) 0.0591(17) Uani 1 1 d . . . . .
H1SG H -0.6839 1.746 0.2296 0.089 Uiso 1 1 calc R U . . .
F1SG F -0.6091(8) 1.5758(5) 0.3334(3) 0.100(3) Uani 1 1 d . . . . .
F2SG F -0.7519(7) 1.6080(5) 0.2865(3) 0.096(3) Uani 1 1 d . . . . .
F3SG F -0.5886(6) 1.6002(4) 0.2511(2) 0.0692(16) Uani 1 1 d . . . . .
C1SH C -0.1556(6) 1.4194(4) 0.0897(3) 0.0364(15) Uani 1 1 d . . . . .
C2SH C -0.2304(6) 1.4126(4) 0.1357(2) 0.0391(15) Uani 1 1 d . . . . .
H2SY H -0.1916 1.3657 0.1591 0.047 Uiso 1 1 calc R U . . .
H2SZ H -0.2468 1.459 0.1537 0.047 Uiso 1 1 calc R U . . .
O1SH O -0.3314(4) 1.4070(3) 0.1221(2) 0.0468(13) Uani 1 1 d . . . . .
H1SH H -0.3645 1.4468 0.1023 0.07 Uiso 1 1 calc R U . . .
F1SH F -0.0583(4) 1.4237(3) 0.1029(2) 0.0612(15) Uani 1 1 d . . . . .
F2SH F -0.2008(4) 1.4822(4) 0.05685(18) 0.0622(16) Uani 1 1 d . . . . .
F3SH F -0.1279(5) 1.3581(4) 0.0638(2) 0.0649(15) Uani 1 1 d . . . . .
C1SI C 0.4572(9) 0.8822(8) -0.3080(4) 0.068(3) Uani 1 1 d . . . . .
C2SI C 0.5133(11) 0.9079(10) -0.3556(5) 0.098(5) Uani 1 1 d . . . . .
H2SA H 0.5869 0.9108 -0.3482 0.118 Uiso 1 1 calc R U . . .
H2SB H 0.5262 0.8704 -0.3805 0.118 Uiso 1 1 calc R U . . .
O1SI O 0.4451(11) 0.9789(10) -0.3745(4) 0.186(9) Uani 1 1 d . . . . .
H1SI H 0.4748 0.9947 -0.4017 0.279 Uiso 1 1 calc R U . . .
F1SI F 0.5162(7) 0.8097(5) -0.2876(3) 0.092(2) Uani 1 1 d . . . . .
F2SI F 0.4408(6) 0.9267(5) -0.2721(2) 0.0768(19) Uani 1 1 d . . . . .
F3SI F 0.3545(6) 0.8801(5) -0.3156(3) 0.095(2) Uani 1 1 d . . . . .
C1SL C -0.0906(5) 1.5924(5) 0.7929(2) 0.0357(15) Uani 1 1 d . . . . .
C2SL C 0.0148(5) 1.5445(5) 0.7667(2) 0.0369(15) Uani 1 1 d . . . . .
H2SC H 0.0664 1.5092 0.7925 0.044 Uiso 1 1 calc R U . . .
H2SD H -0.0041 1.5118 0.7449 0.044 Uiso 1 1 calc R U . . .
O1SL O 0.0692(4) 1.5924(3) 0.73653(15) 0.0361(11) Uani 1 1 d . . . . .
H1SL H 0.0258 1.6219 0.7143 0.054 Uiso 1 1 calc R U . . .
F1SL F -0.1679(3) 1.6358(3) 0.76026(18) 0.0525(12) Uani 1 1 d . . . . .
F2SL F -0.1358(4) 1.5455(3) 0.82436(17) 0.0532(13) Uani 1 1 d . . . . .
F3SL F -0.0717(4) 1.6403(3) 0.82122(16) 0.0490(12) Uani 1 1 d . . . . .
C1SM C 0.2976(6) 1.6895(4) 0.6946(2) 0.0324(13) Uani 1 1 d . . . . .
C2SM C 0.1980(5) 1.7259(5) 0.7290(2) 0.0354(14) Uani 1 1 d . . . . .
H2SE H 0.2071 1.7716 0.7413 0.042 Uiso 1 1 calc R U . . .
H2SF H 0.1286 1.7443 0.7097 0.042 Uiso 1 1 calc R U . . .
O1SM O 0.1879(4) 1.6712(4) 0.77090(15) 0.0413(12) Uani 1 1 d . . . . .
H1SM H 0.1791 1.6328 0.7604 0.062 Uiso 1 1 calc R U . . .
F1SM F 0.2896(4) 1.6295(3) 0.67480(15) 0.0447(10) Uani 1 1 d . . . . .
F2SM F 0.3099(4) 1.7423(3) 0.65603(15) 0.0450(10) Uani 1 1 d . . . . .
F3SM F 0.3938(3) 1.6631(3) 0.71933(17) 0.0497(12) Uani 1 1 d . . . . .
C1SN C 0.0104(6) 1.8568(4) 0.6051(2) 0.0337(14) Uani 1 1 d . . . . .
O1SN O -0.0931(4) 1.8040(3) 0.67190(16) 0.0387(11) Uani 1 1 d . . . . .
H1SN H -0.0596 1.7591 0.6638 0.058 Uiso 1 1 calc R U . . .
C2SN C -0.1018(6) 1.8588(5) 0.6290(3) 0.0361(14) Uani 1 1 d . . . . .
H2SG H -0.1426 1.9116 0.6386 0.043 Uiso 1 1 calc R U . . .
H2SH H -0.1462 1.8485 0.6038 0.043 Uiso 1 1 calc R U . . .
F1SN F 0.0672(4) 1.7886(3) 0.58843(16) 0.0514(12) Uani 1 1 d . . . . .
F2SN F 0.0030(5) 1.9115(4) 0.56551(17) 0.0615(16) Uani 1 1 d . . . . .
F3SN F 0.0766(3) 1.8682(3) 0.63752(13) 0.0380(9) Uani 1 1 d . . . . .
C1SO C 0.2991(7) 1.4155(6) 0.6231(3) 0.0482(19) Uani 1 1 d . . . . .
C2SO C 0.2096(6) 1.4808(5) 0.6435(3) 0.0395(15) Uani 1 1 d . . . . .
H2SI H 0.2406 1.5023 0.6685 0.047 Uiso 1 1 calc R U . . .
H2SJ H 0.1788 1.523 0.6156 0.047 Uiso 1 1 calc R U . . .
O1SO O 0.1231(4) 1.4529(3) 0.66757(19) 0.0439(12) Uani 1 1 d . . . . .
H1SO H 0.0719 1.4896 0.6797 0.066 Uiso 1 1 calc R U . . .
F1SO F 0.3862(4) 1.4393(4) 0.6028(2) 0.0670(16) Uani 1 1 d . . . . .
F2SO F 0.2641(6) 1.3898(4) 0.5860(2) 0.0732(17) Uani 1 1 d . . . . .
F3SO F 0.3416(5) 1.3546(4) 0.6580(2) 0.078(2) Uani 1 1 d . . . . .
C1SP C -0.3793(10) 1.2857(9) 0.4585(5) 0.082(4) Uani 1 1 d . . . . .
C2SP C -0.3194(17) 1.2074(10) 0.4564(9) 0.164(11) Uani 1 1 d D . . . .
H2SK H -0.2808 1.1828 0.4884 0.197 Uiso 1 1 calc R U . D 1
H2SL H -0.263 1.2003 0.4275 0.197 Uiso 1 1 calc R U . D 1
O1SP O -0.4093(12) 1.1743(9) 0.4492(5) 0.062(3) Uiso 0.5 1 d . . P E 1
H1SP H -0.3806 1.1258 0.4487 0.093 Uiso 0.5 1 calc R U P E 1
O2SP O -0.3429(14) 1.1446(10) 0.4928(5) 0.074(4) Uiso 0.5 1 d D . P E 2
H2SP H -0.407 1.1434 0.4882 0.111 Uiso 0.5 1 calc R U P E 2
F1SP F -0.3104(9) 1.3282(5) 0.4517(4) 0.109(3) Uani 1 1 d . . . . .
F2SP F -0.4444(10) 1.3146(9) 0.4215(5) 0.186(7) Uani 1 1 d . . . . .
F3SP F -0.4426(10) 1.3083(6) 0.5001(4) 0.120(3) Uani 1 1 d . . . . .
C1SQ C -0.3201(6) 1.6817(6) 0.2437(2) 0.0456(19) Uani 1 1 d . . . . .
C2SQ C -0.2953(5) 1.6580(4) 0.1911(2) 0.0331(14) Uani 1 1 d . . . . .
H2SM H -0.3434 1.6994 0.1667 0.04 Uiso 1 1 calc R U . . .
H2SN H -0.2157 1.6513 0.1806 0.04 Uiso 1 1 calc R U . . .
O1SQ O -0.3156(5) 1.5880(4) 0.1903(2) 0.0502(14) Uani 1 1 d . . . . .
H1SQ H -0.3834 1.594 0.1988 0.075 Uiso 1 1 calc R U . . .
F1SQ F -0.3024(5) 1.7507(5) 0.2449(2) 0.077(2) Uani 1 1 d . . . . .
F2SQ F -0.4270(5) 1.6953(5) 0.2598(2) 0.083(2) Uani 1 1 d . . . . .
F3SQ F -0.2560(6) 1.6323(5) 0.2773(2) 0.096(2) Uani 1 1 d . . . . .
C1SA C -0.0348(9) 1.7563(7) 0.2034(3) 0.035(2) Uani 0.7 1 d . . P F 1
C2SA C 0.0755(8) 1.7562(7) 0.1786(3) 0.039(2) Uani 0.7 1 d . . P F 1
H2SO H 0.1263 1.7545 0.2052 0.047 Uiso 0.7 1 calc R U P F 1
H2SQ H 0.1093 1.7081 0.162 0.047 Uiso 0.7 1 calc R U P F 1
F1SA F -0.0298(7) 1.6919(5) 0.2347(2) 0.058(2) Uani 0.7 1 d . . P F 1
F2SA F -0.1125(19) 1.769(2) 0.1755(7) 0.273(18) Uani 0.7 1 d . . P F 1
F3SA F -0.0562(14) 1.8229(7) 0.2339(4) 0.095(4) Uani 0.7 1 d . . P F 1
O1SA O 0.0693(9) 1.8206(7) 0.1424(3) 0.0093(18) Uiso 0.35 1 d . . P F 1
H1SA H 0.027 1.8222 0.1195 0.014 Uiso 0.35 1 calc R U P F 1
C3SA C -0.038(3) 1.793(2) 0.1919(12) 0.050(7) Uiso 0.3 1 d . . P G 2
C4SA C 0.049(2) 1.7108(16) 0.1947(8) 0.038(5) Uiso 0.3 1 d . . P G 2
H4S1 H 0.1258 1.7144 0.1908 0.046 Uiso 0.3 1 calc R U P G 2
H4S2 H 0.0413 1.6806 0.2281 0.046 Uiso 0.3 1 calc R U P G 2
F4SA F -0.1171(12) 1.7685(8) 0.1686(5) 0.022(2) Uiso 0.3 1 d . . P G 2
F5SA F 0.039(2) 1.8302(18) 0.1473(9) 0.074(7) Uiso 0.3 1 d . . P G 2
F6SA F -0.0879(13) 1.8116(10) 0.2282(6) 0.027(3) Uiso 0.3 1 d . . P G 2
O2SA O 0.0319(16) 1.6728(12) 0.1553(6) 0.044(4) Uiso 0.3 1 d . . P G 2
HS2Q H 0.0114 1.7055 0.1294 0.066 Uiso 0.3 1 calc R U P G 2
C1SB C -0.0406(19) 1.1987(9) -0.4442(5) 0.056(5) Uani 0.6 1 d D . P H 1
C2SB C 0.0306(19) 1.1124(10) -0.4456(7) 0.077(6) Uani 0.6 1 d D . P H 1
H2XR H 0.0022 1.0952 -0.4736 0.092 Uiso 0.6 1 calc R U P H 1
H2SS H 0.1077 1.1119 -0.4567 0.092 Uiso 0.6 1 calc R U P H 1
F1SB F -0.1290(7) 1.2320(5) -0.4173(3) 0.0490(19) Uani 0.6 1 d . . P H 1
F2SB F -0.0370(15) 1.2334(8) -0.4884(4) 0.096(4) Uani 0.6 1 d . . P H 1
F3SB F 0.0325(17) 1.2276(9) -0.4183(5) 0.120(6) Uani 0.6 1 d . . P H 1
O3SA O 0.0417(19) 1.0581(13) -0.4082(7) 0.129(7) Uani 0.6 1 d D U P H 1
H3SA H 0.026 1.0778 -0.3808 0.194 Uiso 0.6 1 calc R U P H 1
F4SB F -0.087(2) 1.2123(16) -0.4988(8) 0.097(6) Uiso 0.4 1 d . . P I 2
F5SB F -0.141(5) 1.250(6) -0.433(7) 0.82(14) Uiso 0.4 1 d D . P I 2
F6SB F 0.0269(16) 1.1945(11) -0.4431(6) 0.066(4) Uiso 0.4 1 d D . P I 2
C3SB C -0.065(4) 1.1750(19) -0.4500(17) 0.093(14) Uiso 0.4 1 d D . P I 2
C4SB C -0.0536(13) 1.0894(12) -0.4544(7) 0.041(4) Uiso 0.4 1 d D . P I 2
H4S3 H -0.0228 1.0729 -0.4881 0.049 Uiso 0.4 1 calc R U P I 2
H4S4 H -0.0121 1.0514 -0.4266 0.049 Uiso 0.4 1 calc R U P I 2
O2SB O -0.1763(10) 1.1090(9) -0.4478(4) 0.042(3) Uiso 0.4 1 d D . P I 2
H2SR H -0.1916 1.0715 -0.4303 0.063 Uiso 0.4 1 calc R U P I 2

loop_
_atom_site_aniso_label
_atom_site_aniso_U_11
_atom_site_aniso_U_22
_atom_site_aniso_U_33
_atom_site_aniso_U_23
_atom_site_aniso_U_13
_atom_site_aniso_U_12
C1AA 0.035(3) 0.025(4) 0.029(2) 0.002(2) -0.014(2) -0.010(3)
C2AA 0.020(2) 0.019(3) 0.027(2) -0.0015(18) -0.0036(17) -0.010(2)
C3AA 0.023(3) 0.032(4) 0.034(3) -0.007(2) -0.0026(19) -0.009(3)
C4AA 0.018(2) 0.021(4) 0.029(2) -0.0010(19) -0.0062(17) -0.007(2)
N1AA 0.019(2) 0.017(3) 0.028(2) 0.0019(16) -0.0068(15) -0.0063(19)
O1AA 0.029(2) 0.027(3) 0.039(2) -0.0013(17) -0.0113(16) -0.006(2)
O2AA 0.039(2) 0.035(3) 0.032(2) -0.0040(17) -0.0144(17) -0.007(2)
C1AB 0.040(3) 0.034(4) 0.028(2) 0.006(2) -0.016(2) -0.016(3)
C2AB 0.026(2) 0.021(3) 0.021(2) -0.0002(18) -0.0054(17) -0.008(2)
C3AB 0.022(3) 0.035(4) 0.037(3) -0.008(2) -0.004(2) -0.006(3)
C4AB 0.023(2) 0.026(3) 0.023(2) -0.0004(19) -0.0054(17) -0.006(2)
N1AB 0.022(2) 0.024(3) 0.026(2) -0.0021(17) -0.0066(15) -0.005(2)
O1AB 0.041(2) 0.028(3) 0.0274(18) -0.0042(15) -0.0128(16) -0.008(2)
O2AB 0.035(2) 0.018(3) 0.037(2) 0.0011(15) -0.0128(16) -0.008(2)
C1AC 0.039(4) 0.068(8) 0.075(6) -0.002(5) 0.005(4) -0.019(5)
C4AC 0.064(9) 0.085(13) 0.033(5) 0.000(6) 0.000(5) -0.034(9)
O1AC 0.052(6) 0.085(10) 0.037(4) 0.002(5) 0.001(4) 0.012(6)
O2AC 0.050(6) 0.127(12) 0.038(4) -0.014(5) -0.003(4) -0.038(7)
C2AC 0.014(5) 0.022(8) 0.132(15) -0.036(8) -0.009(6) 0.002(5)
C3AC 0.070(6) 0.052(7) 0.073(6) 0.009(5) -0.024(5) -0.007(5)
N1AC 0.059(5) 0.074(7) 0.084(5) 0.037(5) -0.038(4) -0.031(5)
C1AD 0.047(4) 0.032(4) 0.025(2) -0.008(2) 0.006(2) -0.015(3)
C2AD 0.027(3) 0.022(3) 0.024(2) -0.0051(18) 0.0000(18) -0.011(2)
C3AD 0.025(3) 0.048(5) 0.039(3) -0.018(3) -0.003(2) -0.003(3)
C4AD 0.023(2) 0.016(3) 0.024(2) 0.0015(17) -0.0005(17) -0.007(2)
N1AD 0.031(2) 0.022(3) 0.0232(19) -0.0015(16) -0.0026(16) -0.011(2)
O1AD 0.029(2) 0.022(2) 0.0261(16) 0.0004(14) -0.0028(13) -0.0109(18)
O2AD 0.032(2) 0.023(3) 0.0281(17) -0.0056(14) 0.0014(14) -0.0145(19)
C1A 0.012(2) 0.017(3) 0.025(2) -0.0024(17) -0.0043(15) -0.004(2)
C1B 0.0095(19) 0.015(3) 0.026(2) -0.0029(17) -0.0048(15) -0.0023(19)
C1C 0.014(2) 0.013(3) 0.024(2) -0.0031(16) -0.0038(15) -0.005(2)
C1D 0.0112(19) 0.017(3) 0.022(2) -0.0040(16) -0.0030(14) -0.0065(19)
C1E 0.014(2) 0.017(3) 0.025(2) -0.0040(17) -0.0033(15) -0.009(2)
C1F 0.014(2) 0.017(3) 0.022(2) -0.0007(16) 0.0002(15) -0.009(2)
C1H 0.019(2) 0.016(3) 0.029(2) 0.0040(18) -0.0037(17) -0.005(2)
C1I 0.020(2) 0.021(3) 0.028(2) 0.0051(19) 0.0005(17) -0.002(2)
C1Z 0.013(2) 0.016(3) 0.023(2) -0.0037(16) -0.0050(15) -0.007(2)
C2A 0.015(2) 0.019(3) 0.024(2) 0.0049(18) -0.0040(16) -0.007(2)
C2B 0.013(2) 0.015(3) 0.028(2) 0.0017(17) -0.0082(16) -0.006(2)
C2C 0.0101(19) 0.020(3) 0.025(2) -0.0014(17) -0.0034(15) -0.009(2)
C2D 0.013(2) 0.019(3) 0.022(2) -0.0016(17) -0.0037(15) -0.008(2)
C2E 0.0104(19) 0.021(3) 0.023(2) 0.0012(17) -0.0063(15) -0.010(2)
C2F 0.013(2) 0.016(3) 0.024(2) 0.0007(17) -0.0031(15) -0.004(2)
C2H 0.022(3) 0.032(4) 0.035(3) -0.007(2) 0.005(2) -0.008(3)
C2I 0.020(2) 0.027(4) 0.031(2) -0.009(2) -0.0009(18) -0.009(2)
C2Z 0.012(2) 0.019(3) 0.027(2) 0.0012(18) -0.0078(16) -0.007(2)
C3A 0.013(2) 0.015(3) 0.026(2) -0.0008(17) -0.0053(16) -0.002(2)
C3B 0.0081(18) 0.015(3) 0.027(2) 0.0001(17) -0.0026(15) -0.0035(19)
C3C 0.0092(18) 0.014(3) 0.022(2) 0.0002(16) -0.0059(14) -0.0016(19)
C3D 0.012(2) 0.016(3) 0.025(2) -0.0008(17) -0.0048(15) -0.006(2)
C3E 0.0113(19) 0.010(3) 0.025(2) 0.0011(16) -0.0043(15) -0.0027(19)
C3F 0.013(2) 0.012(3) 0.027(2) 0.0020(17) -0.0086(16) -0.005(2)
C3H 0.029(3) 0.022(4) 0.040(3) -0.010(2) -0.004(2) -0.013(3)
C3I 0.017(2) 0.025(3) 0.034(2) -0.005(2) -0.0068(18) -0.011(2)
C3Z 0.015(2) 0.016(3) 0.025(2) 0.0021(17) -0.0050(16) -0.006(2)
C4A 0.015(2) 0.019(3) 0.026(2) -0.0006(18) -0.0043(16) -0.010(2)
C4B 0.017(2) 0.017(3) 0.026(2) -0.0015(17) -0.0029(16) -0.008(2)
C4C 0.016(2) 0.017(3) 0.023(2) 0.0040(17) -0.0029(16) -0.008(2)
C4D 0.014(2) 0.016(3) 0.023(2) -0.0007(16) -0.0015(15) -0.008(2)
C4E 0.012(2) 0.016(3) 0.0207(19) 0.0025(16) -0.0015(14) -0.007(2)
C4F 0.014(2) 0.018(3) 0.026(2) 0.0013(17) -0.0021(16) -0.009(2)
C4H 0.014(2) 0.026(3) 0.042(3) 0.005(2) -0.0123(19) -0.010(2)
C4I 0.014(2) 0.022(3) 0.027(2) 0.0018(18) -0.0068(16) -0.006(2)
C4Z 0.013(2) 0.016(3) 0.024(2) -0.0006(17) -0.0026(15) -0.007(2)
C5A 0.032(3) 0.047(5) 0.026(2) 0.009(2) -0.006(2) -0.023(3)
C5B 0.036(3) 0.041(4) 0.032(3) 0.007(2) -0.014(2) -0.022(3)
C5C 0.035(3) 0.036(4) 0.028(3) 0.001(2) -0.011(2) -0.020(3)
C5D 0.030(3) 0.044(4) 0.025(2) 0.004(2) -0.010(2) -0.024(3)
C5E 0.018(2) 0.045(4) 0.028(2) 0.010(2) -0.0073(18) -0.012(3)
C5F 0.020(2) 0.041(4) 0.029(2) 0.009(2) -0.0062(19) -0.013(3)
C5G 0.038(3) 0.055(5) 0.030(3) 0.009(3) 0.001(2) -0.025(4)
C5H 0.035(4) 0.059(7) 0.059(4) 0.019(4) 0.020(3) 0.004(4)
C5Z 0.023(3) 0.046(4) 0.030(3) 0.013(3) -0.012(2) -0.015(3)
C6A 0.021(2) 0.030(4) 0.025(2) 0.006(2) -0.0035(18) -0.007(2)
C6B 0.017(2) 0.038(4) 0.024(2) 0.011(2) -0.0065(18) -0.007(2)
C6C 0.019(2) 0.042(4) 0.029(2) 0.014(2) -0.0105(19) -0.011(3)
C6D 0.018(2) 0.037(4) 0.023(2) 0.007(2) -0.0061(17) -0.010(2)
C6E 0.019(2) 0.030(4) 0.023(2) 0.005(2) -0.0073(17) -0.006(2)
C6F 0.016(2) 0.028(3) 0.027(2) 0.004(2) -0.0065(17) -0.007(2)
C6G 0.033(3) 0.038(4) 0.033(3) -0.001(2) -0.002(2) -0.009(3)
C6H 0.038(3) 0.030(4) 0.040(3) -0.002(2) -0.010(2) -0.011(3)
C6Z 0.022(2) 0.028(3) 0.021(2) 0.0040(19) -0.0040(17) -0.008(2)
C7A 0.018(2) 0.038(4) 0.026(2) 0.000(2) -0.0051(18) -0.011(3)
C7B 0.019(2) 0.029(4) 0.027(2) 0.001(2) -0.0026(17) -0.007(2)
C7C 0.022(2) 0.032(4) 0.024(2) 0.002(2) -0.0040(17) -0.011(2)
C7D 0.022(2) 0.034(4) 0.023(2) -0.004(2) -0.0037(17) -0.008(3)
C7E 0.025(3) 0.040(4) 0.023(2) -0.006(2) -0.0016(18) -0.011(3)
C7F 0.019(2) 0.041(4) 0.025(2) -0.005(2) -0.0027(17) -0.007(3)
C7G 0.022(3) 0.037(4) 0.037(3) -0.003(2) -0.010(2) -0.008(3)
C7H 0.027(3) 0.044(5) 0.054(4) -0.005(3) -0.015(3) 0.001(3)
C7Z 0.035(3) 0.037(4) 0.027(3) -0.010(2) -0.006(2) -0.007(3)
C8A 0.043(3) 0.020(4) 0.031(3) -0.006(2) -0.013(2) -0.004(3)
C8B 0.035(3) 0.029(4) 0.031(3) -0.009(2) -0.009(2) -0.005(3)
C8C 0.031(3) 0.026(4) 0.028(2) -0.009(2) -0.004(2) -0.007(3)
C8D 0.042(3) 0.032(4) 0.022(2) -0.006(2) -0.007(2) -0.011(3)
C8E 0.043(3) 0.027(4) 0.027(2) -0.006(2) -0.012(2) -0.014(3)
C8F 0.038(3) 0.023(4) 0.029(3) -0.003(2) -0.009(2) -0.007(3)
C8G 0.041(3) 0.028(4) 0.035(3) -0.004(2) -0.012(2) -0.007(3)
C8H 0.061(5) 0.044(5) 0.031(3) 0.004(3) -0.012(3) -0.030(4)
C8Z 0.049(4) 0.035(4) 0.023(2) -0.001(2) -0.013(2) -0.024(3)
C9A 0.018(2) 0.023(3) 0.029(2) -0.0021(19) 0.0042(17) -0.011(2)
C9B 0.017(2) 0.023(3) 0.033(2) -0.005(2) 0.0063(18) -0.011(2)
C9C 0.011(2) 0.016(3) 0.028(2) -0.0033(18) -0.0016(16) -0.005(2)
C9D 0.014(2) 0.022(3) 0.023(2) -0.0030(18) -0.0041(15) -0.008(2)
C9E 0.014(2) 0.019(3) 0.026(2) -0.0048(17) -0.0020(15) -0.009(2)
C9F 0.018(2) 0.019(3) 0.027(2) -0.0013(18) -0.0013(17) -0.009(2)
C9G 0.036(3) 0.033(4) 0.032(3) 0.000(2) 0.013(2) -0.015(3)
C9H 0.034(3) 0.023(4) 0.029(2) 0.005(2) 0.000(2) -0.011(3)
C9Z 0.016(2) 0.019(3) 0.022(2) -0.0037(17) -0.0015(15) -0.008(2)
C10A 0.016(2) 0.019(3) 0.027(2) -0.0021(18) -0.0061(16) -0.005(2)
C10B 0.020(2) 0.017(3) 0.021(2) -0.0004(17) -0.0019(16) -0.008(2)
C10C 0.018(2) 0.014(3) 0.022(2) -0.0039(16) -0.0027(16) -0.008(2)
C10D 0.016(2) 0.015(3) 0.0193(19) -0.0027(16) -0.0031(15) -0.004(2)
C10E 0.016(2) 0.013(3) 0.024(2) -0.0005(17) -0.0017(16) -0.005(2)
C10F 0.014(2) 0.017(3) 0.030(2) -0.0035(18) -0.0069(16) -0.005(2)
C10G 0.025(3) 0.021(3) 0.034(3) 0.006(2) -0.013(2) -0.007(2)
C10H 0.022(3) 0.029(4) 0.058(4) 0.008(3) -0.019(2) -0.010(3)
C10Z 0.018(2) 0.016(3) 0.026(2) 0.0025(18) -0.0013(16) -0.007(2)
C11A 0.018(2) 0.020(3) 0.039(3) 0.000(2) -0.0047(18) -0.013(2)
C11B 0.013(2) 0.016(3) 0.033(2) 0.0027(18) -0.0029(17) -0.004(2)
C11C 0.014(2) 0.013(3) 0.026(2) 0.0007(17) -0.0008(16) -0.004(2)
C11D 0.012(2) 0.016(3) 0.026(2) 0.0029(17) -0.0035(15) -0.005(2)
C11E 0.016(2) 0.016(3) 0.027(2) 0.0056(18) -0.0049(16) -0.005(2)
C11F 0.018(2) 0.008(3) 0.035(2) -0.0013(18) -0.0021(18) -0.003(2)
C11G 0.021(3) 0.018(3) 0.053(3) -0.007(2) -0.011(2) -0.010(3)
C11H 0.040(4) 0.025(4) 0.049(3) -0.010(3) -0.002(3) -0.016(3)
C11Z 0.014(2) 0.012(3) 0.027(2) 0.0001(17) -0.0023(16) -0.002(2)
C12A 0.018(2) 0.015(3) 0.024(2) -0.0017(17) -0.0040(16) -0.001(2)
C12B 0.015(2) 0.009(3) 0.027(2) -0.0020(16) -0.0033(16) -0.001(2)
C12C 0.015(2) 0.020(3) 0.020(2) 0.0037(17) -0.0066(15) -0.005(2)
C12D 0.012(2) 0.014(3) 0.021(2) -0.0010(16) -0.0035(15) 0.0003(19)
C12E 0.014(2) 0.015(3) 0.023(2) -0.0003(17) -0.0045(15) -0.003(2)
C12F 0.012(2) 0.017(3) 0.021(2) -0.0002(17) 0.0020(15) -0.001(2)
C12G 0.033(3) 0.017(3) 0.030(3) -0.008(2) -0.003(2) -0.002(3)
C12H 0.062(5) 0.034(5) 0.059(4) -0.005(3) 0.033(4) -0.012(4)
C12Z 0.015(2) 0.014(3) 0.030(2) -0.0029(18) -0.0021(16) -0.002(2)
C13A 0.028(3) 0.037(4) 0.027(2) 0.001(2) 0.0018(19) -0.008(3)
C13B 0.033(3) 0.039(4) 0.024(2) -0.005(2) 0.003(2) -0.004(3)
C13C 0.042(3) 0.028(4) 0.025(2) -0.003(2) 0.002(2) -0.004(3)
C13D 0.037(3) 0.041(4) 0.022(2) -0.002(2) 0.000(2) -0.010(3)
C13E 0.032(3) 0.031(4) 0.023(2) 0.003(2) 0.0001(19) -0.006(3)
C13F 0.029(3) 0.028(4) 0.027(2) -0.001(2) 0.0024(19) -0.009(3)
C13G 0.031(3) 0.039(5) 0.043(3) -0.004(3) -0.005(2) -0.005(3)
C13H 0.034(3) 0.034(4) 0.035(3) -0.002(2) -0.002(2) -0.014(3)
C13Z 0.034(3) 0.026(4) 0.023(2) 0.004(2) -0.0019(19) -0.004(3)
C14A 0.023(2) 0.024(3) 0.025(2) 0.0035(19) -0.0042(18) -0.007(2)
C14B 0.025(3) 0.021(3) 0.025(2) 0.0069(19) -0.0060(18) -0.006(2)
C14C 0.028(3) 0.022(3) 0.021(2) 0.0039(19) -0.0037(18) -0.004(2)
C14D 0.040(3) 0.023(3) 0.022(2) 0.0037(19) -0.013(2) -0.008(3)
C14E 0.032(3) 0.022(3) 0.027(2) 0.005(2) -0.012(2) -0.010(3)
C14F 0.023(2) 0.020(3) 0.025(2) 0.0057(19) -0.0040(17) -0.006(2)
C14G 0.027(3) 0.029(4) 0.031(2) -0.003(2) -0.0009(19) -0.010(3)
C14H 0.030(3) 0.042(4) 0.032(3) 0.004(2) -0.003(2) -0.014(3)
C14Z 0.035(3) 0.024(4) 0.024(2) 0.002(2) -0.0102(19) -0.008(3)
C15A 0.039(3) 0.026(4) 0.033(3) 0.002(2) -0.011(2) -0.020(3)
C15B 0.030(3) 0.026(4) 0.031(3) 0.001(2) -0.008(2) -0.012(3)
C15C 0.034(3) 0.028(4) 0.028(2) 0.000(2) -0.012(2) -0.014(3)
C15D 0.045(3) 0.028(4) 0.025(2) 0.000(2) -0.014(2) -0.015(3)
C15E 0.046(4) 0.026(4) 0.029(3) -0.002(2) -0.016(2) -0.014(3)
C15F 0.044(3) 0.026(4) 0.030(3) 0.007(2) -0.016(2) -0.020(3)
C15G 0.048(4) 0.034(4) 0.033(3) 0.007(2) -0.009(2) -0.023(3)
C15H 0.067(5) 0.031(4) 0.037(3) 0.007(3) -0.014(3) -0.028(4)
C15Z 0.060(4) 0.028(4) 0.030(3) -0.002(2) -0.014(3) -0.019(3)
C16A 0.049(4) 0.023(4) 0.031(3) -0.004(2) -0.013(2) -0.004(3)
C16B 0.049(4) 0.019(4) 0.032(3) -0.005(2) -0.010(2) -0.007(3)
C16C 0.056(4) 0.023(4) 0.027(3) -0.004(2) -0.012(2) -0.011(3)
C16D 0.048(4) 0.029(4) 0.025(2) -0.008(2) -0.009(2) -0.005(3)
C16E 0.050(4) 0.027(4) 0.026(3) -0.008(2) -0.004(2) -0.002(3)
C16F 0.042(3) 0.022(4) 0.031(3) -0.013(2) -0.005(2) 0.003(3)
C16G 0.050(4) 0.026(4) 0.034(3) 0.003(2) -0.012(3) -0.003(3)
C16H 0.037(4) 0.034(5) 0.049(4) -0.006(3) -0.007(3) 0.008(3)
C16Z 0.051(4) 0.033(4) 0.024(2) -0.012(2) 0.001(2) -0.004(3)
O1 0.0240(18) 0.019(2) 0.0255(16) 0.0003(13) -0.0040(13) -0.0114(17)
O1B 0.0149(16) 0.019(2) 0.0270(16) 0.0000(13) -0.0041(12) -0.0102(16)
O1C 0.0193(17) 0.016(2) 0.0257(16) 0.0002(13) -0.0034(12) -0.0101(16)
O2 0.0170(17) 0.037(3) 0.0251(17) 0.0023(15) -0.0084(13) -0.0062(18)
O2B 0.0141(16) 0.020(2) 0.0271(16) -0.0017(13) -0.0021(12) -0.0065(16)
O2C 0.0098(14) 0.019(2) 0.0265(16) -0.0014(13) 0.0001(11) -0.0020(15)
O3 0.0204(17) 0.024(2) 0.0270(17) 0.0009(14) -0.0058(13) -0.0073(17)
O3B 0.0163(16) 0.018(2) 0.0330(18) -0.0024(14) -0.0050(13) -0.0075(16)
O3C 0.0165(16) 0.014(2) 0.0341(18) -0.0017(14) -0.0019(13) -0.0089(16)
O4 0.0211(18) 0.029(2) 0.0226(16) -0.0043(14) -0.0020(12) -0.0125(18)
O4B 0.0113(15) 0.017(2) 0.0315(17) -0.0020(13) -0.0059(12) -0.0089(15)
O4C 0.0117(15) 0.019(2) 0.0305(17) -0.0010(13) -0.0037(12) -0.0079(16)
O5 0.022(2) 0.044(3) 0.0274(18) 0.0049(17) -0.0043(14) 0.001(2)
O5B 0.0168(19) 0.053(4) 0.042(2) 0.015(2) -0.0013(15) -0.014(2)
O5C 0.0162(18) 0.040(3) 0.0300(19) 0.0059(17) -0.0009(14) -0.0007(18)
O6 0.031(2) 0.030(3) 0.0273(18) 0.0056(16) -0.0076(14) -0.011(2)
O6B 0.0218(18) 0.032(3) 0.0292(18) 0.0030(15) -0.0048(14) -0.0130(19)
O6C 0.0203(18) 0.031(3) 0.0297(18) 0.0037(15) -0.0051(13) -0.0097(18)
O7 0.027(2) 0.040(3) 0.0316(19) -0.0079(17) -0.0028(15) -0.010(2)
O7B 0.024(2) 0.033(3) 0.036(2) -0.0044(17) -0.0051(15) -0.002(2)
O7C 0.029(2) 0.023(3) 0.038(2) -0.0102(16) -0.0066(15) 0.0032(19)
O8 0.044(3) 0.034(3) 0.031(2) -0.0061(17) -0.0070(17) -0.021(2)
O8B 0.048(3) 0.032(3) 0.0274(19) 0.0002(16) -0.0117(17) -0.017(2)
O8C 0.043(3) 0.039(3) 0.034(2) 0.0086(18) -0.0140(18) -0.024(2)
O9 0.037(2) 0.026(3) 0.0263(17) -0.0053(15) -0.0051(15) -0.016(2)
O9B 0.0242(18) 0.017(2) 0.0280(17) 0.0014(14) -0.0011(13) -0.0104(17)
O9C 0.0214(17) 0.022(2) 0.0245(16) 0.0036(14) -0.0035(13) -0.0092(17)
O10 0.0228(19) 0.023(3) 0.036(2) -0.0019(15) -0.0072(15) -0.0052(18)
O10B 0.0121(16) 0.017(2) 0.045(2) 0.0044(16) -0.0096(14) -0.0048(16)
O10C 0.0125(16) 0.018(2) 0.0390(19) 0.0020(15) -0.0093(13) -0.0057(16)
O11 0.033(2) 0.028(3) 0.042(2) 0.0101(18) -0.0175(17) -0.013(2)
O11B 0.0226(18) 0.015(2) 0.0325(18) 0.0002(14) -0.0073(13) -0.0063(17)
O11C 0.0213(18) 0.018(2) 0.042(2) -0.0007(15) -0.0054(15) -0.0103(18)
O12 0.042(2) 0.027(3) 0.0260(18) -0.0021(15) -0.0023(16) -0.003(2)
O12B 0.0209(17) 0.020(2) 0.0268(17) -0.0022(14) 0.0056(13) -0.0046(17)
O12C 0.0230(19) 0.023(3) 0.041(2) -0.0073(16) 0.0149(15) -0.0067(19)
O13 0.033(2) 0.024(3) 0.0273(18) 0.0016(15) -0.0010(14) -0.011(2)
O13B 0.030(2) 0.023(2) 0.0251(17) 0.0029(14) -0.0062(14) -0.0091(19)
O13C 0.029(2) 0.027(3) 0.0323(19) -0.0002(16) 0.0033(15) -0.012(2)
O14 0.027(2) 0.029(3) 0.0298(18) 0.0044(16) -0.0123(14) -0.0080(19)
O14B 0.0210(18) 0.026(3) 0.0282(18) 0.0017(15) -0.0037(13) -0.0032(17)
O14C 0.028(2) 0.033(3) 0.0282(18) 0.0010(16) -0.0072(14) -0.014(2)
O15 0.047(3) 0.023(3) 0.0282(18) -0.0017(15) -0.0100(16) -0.016(2)
O15B 0.052(3) 0.026(3) 0.034(2) 0.0011(17) -0.0130(18) -0.017(2)
O15C 0.055(3) 0.029(3) 0.031(2) 0.0041(17) -0.0126(18) -0.024(2)
O16B 0.039(2) 0.034(3) 0.034(2) -0.0078(18) -0.0076(17) 0.001(2)
P1 0.0151(5) 0.0123(7) 0.0234(5) 0.0015(4) -0.0057(4) -0.0059(5)
P2 0.0135(5) 0.0213(8) 0.0218(5) -0.0003(4) -0.0017(4) -0.0044(5)
P3 0.0164(6) 0.0163(8) 0.0298(6) -0.0039(5) -0.0041(4) -0.0077(6)
P4 0.0139(5) 0.0169(8) 0.0259(5) -0.0020(4) -0.0056(4) -0.0075(5)
P5 0.0172(6) 0.0413(11) 0.0311(7) 0.0116(6) -0.0005(5) -0.0022(7)
P6 0.0217(6) 0.0250(9) 0.0264(6) 0.0029(5) -0.0058(4) -0.0076(6)
P7 0.0233(7) 0.0296(10) 0.0321(7) -0.0055(6) -0.0076(5) -0.0002(7)
P8 0.0435(9) 0.0327(10) 0.0270(6) 0.0022(6) -0.0126(6) -0.0204(8)
P9 0.0242(6) 0.0181(8) 0.0228(5) 0.0004(4) -0.0023(4) -0.0097(6)
P10 0.0139(6) 0.0165(8) 0.0378(7) 0.0016(5) -0.0114(5) -0.0039(6)
P11 0.0240(6) 0.0157(8) 0.0346(7) -0.0012(5) -0.0087(5) -0.0082(6)
P12 0.0338(8) 0.0208(9) 0.0283(6) -0.0025(5) 0.0108(5) -0.0063(7)
P13 0.0245(6) 0.0234(9) 0.0251(6) 0.0028(5) -0.0020(5) -0.0101(6)
P14 0.0227(6) 0.0284(9) 0.0269(6) 0.0031(5) -0.0060(5) -0.0091(6)
P15 0.0495(10) 0.0221(9) 0.0288(6) 0.0019(5) -0.0121(6) -0.0171(8)
P16 0.0319(8) 0.0300(11) 0.0313(7) -0.0064(6) -0.0026(5) 0.0031(7)
F1S 0.056(3) 0.036(3) 0.071(3) -0.024(2) 0.005(2) -0.013(3)
F2S 0.038(2) 0.041(3) 0.0385(18) 0.0103(16) 0.0004(14) -0.015(2)
F3S 0.0191(17) 0.065(3) 0.049(2) 0.0134(19) -0.0099(14) -0.0147(19)
C1S 0.024(3) 0.025(4) 0.035(3) 0.003(2) -0.007(2) -0.009(3)
C2S 0.022(3) 0.041(4) 0.037(3) 0.004(2) -0.006(2) -0.015(3)
O1S 0.026(2) 0.029(3) 0.060(3) 0.012(2) -0.0131(19) -0.013(2)
C1SC 0.025(3) 0.025(4) 0.030(2) -0.005(2) -0.0029(18) -0.009(3)
C2SC 0.020(2) 0.018(3) 0.034(2) -0.0065(19) 0.0017(18) -0.007(2)
O1SC 0.025(2) 0.034(3) 0.059(3) -0.024(2) 0.0141(18) -0.019(2)
F1SC 0.0186(15) 0.035(3) 0.0459(19) -0.0114(15) 0.0028(12) -0.0075(16)
F2SC 0.0344(18) 0.022(2) 0.0368(17) -0.0089(13) -0.0018(13) -0.0079(17)
F3SC 0.047(2) 0.034(3) 0.0302(17) 0.0021(14) -0.0076(14) -0.0058(19)
C1SD 0.028(3) 0.039(4) 0.037(3) -0.003(2) -0.001(2) -0.019(3)
O1SD 0.025(2) 0.039(3) 0.0291(18) 0.0028(16) -0.0060(14) -0.014(2)
C2SD 0.026(3) 0.049(5) 0.040(3) 0.003(3) -0.003(2) -0.014(3)
F1SD 0.057(3) 0.084(5) 0.059(3) -0.022(3) -0.019(2) -0.037(3)
F2SD 0.027(2) 0.081(4) 0.061(3) 0.014(3) -0.0110(18) -0.010(2)
F3SD 0.033(2) 0.071(4) 0.048(2) 0.017(2) -0.0031(16) -0.019(2)
C1SE 0.034(3) 0.030(4) 0.030(3) 0.000(2) -0.001(2) -0.009(3)
C2SE 0.033(3) 0.034(4) 0.037(3) -0.005(2) 0.001(2) -0.016(3)
O1SE 0.045(3) 0.052(4) 0.038(2) -0.015(2) 0.0123(18) -0.032(3)
F1SE 0.053(3) 0.037(3) 0.059(3) -0.011(2) -0.001(2) -0.008(2)
F2SE 0.0327(19) 0.053(3) 0.0428(19) -0.0009(17) -0.0122(15) -0.015(2)
F3SE 0.036(2) 0.076(4) 0.0363(19) 0.0016(19) 0.0036(15) -0.028(2)
C1SF 0.036(3) 0.029(4) 0.029(2) 0.003(2) -0.007(2) -0.016(3)
C2SF 0.029(3) 0.030(4) 0.036(3) -0.004(2) -0.003(2) -0.011(3)
O1SF 0.041(2) 0.032(3) 0.0303(19) -0.0032(16) 0.0017(16) -0.016(2)
F1SF 0.033(2) 0.054(3) 0.0410(19) -0.0113(17) 0.0087(15) -0.016(2)
F2SF 0.063(3) 0.044(3) 0.056(2) 0.017(2) -0.022(2) -0.030(3)
F3SF 0.040(2) 0.049(3) 0.0414(19) -0.0073(17) -0.0093(15) -0.023(2)
C1SG 0.066(5) 0.063(7) 0.049(4) -0.013(4) 0.020(4) -0.042(5)
C2SG 0.046(4) 0.058(6) 0.045(4) -0.017(3) 0.008(3) -0.026(4)
O1SG 0.039(3) 0.057(5) 0.067(3) 0.002(3) 0.019(2) -0.007(3)
F1SG 0.128(7) 0.078(6) 0.067(4) 0.015(3) 0.009(4) -0.011(5)
F2SG 0.116(6) 0.118(7) 0.100(5) -0.036(4) 0.035(4) -0.098(6)
F3SG 0.090(4) 0.052(4) 0.067(3) -0.023(3) 0.027(3) -0.027(3)
C1SH 0.032(3) 0.031(4) 0.045(3) 0.003(3) -0.014(2) -0.009(3)
C2SH 0.046(4) 0.027(4) 0.037(3) 0.006(2) -0.014(3) -0.004(3)
O1SH 0.038(3) 0.030(3) 0.065(3) 0.013(2) -0.003(2) -0.009(2)
F1SH 0.045(3) 0.055(4) 0.089(3) 0.025(3) -0.035(2) -0.030(3)
F2SH 0.051(3) 0.078(4) 0.054(2) 0.037(3) -0.020(2) -0.031(3)
F3SH 0.049(3) 0.078(5) 0.077(3) -0.041(3) 0.015(2) -0.024(3)
C1SI 0.059(5) 0.080(9) 0.061(5) -0.042(5) -0.008(4) -0.002(5)
C2SI 0.074(8) 0.106(14) 0.075(7) -0.019(7) 0.011(6) 0.021(8)
O1SI 0.126(10) 0.204(17) 0.095(7) 0.039(8) 0.049(6) 0.078(10)
F1SI 0.107(6) 0.077(6) 0.092(5) -0.029(4) -0.037(4) -0.013(5)
F2SI 0.076(4) 0.096(6) 0.071(3) -0.050(3) 0.010(3) -0.031(4)
F3SI 0.079(5) 0.096(7) 0.120(6) -0.053(5) -0.026(4) -0.020(5)
C1SL 0.029(3) 0.053(5) 0.037(3) -0.013(3) 0.002(2) -0.028(3)
C2SL 0.028(3) 0.050(5) 0.034(3) 0.007(3) 0.001(2) -0.020(3)
O1SL 0.025(2) 0.055(3) 0.0318(19) 0.0101(19) -0.0092(15) -0.021(2)
F1SL 0.0248(19) 0.070(4) 0.060(3) -0.020(2) -0.0082(17) -0.006(2)
F2SL 0.053(3) 0.069(4) 0.055(2) -0.017(2) 0.0185(19) -0.044(3)
F3SL 0.054(3) 0.064(4) 0.045(2) -0.020(2) 0.0020(18) -0.036(3)
C1SM 0.032(3) 0.024(4) 0.035(3) 0.004(2) -0.008(2) -0.004(3)
C2SM 0.030(3) 0.043(5) 0.031(3) -0.001(2) -0.004(2) -0.010(3)
O1SM 0.043(3) 0.065(4) 0.0233(18) 0.0025(19) -0.0065(16) -0.029(3)
F1SM 0.056(3) 0.035(3) 0.045(2) -0.0082(17) 0.0071(17) -0.018(2)
F2SM 0.049(2) 0.039(3) 0.042(2) 0.0091(17) 0.0037(16) -0.016(2)
F3SM 0.0276(19) 0.059(4) 0.057(2) 0.012(2) -0.0123(17) -0.013(2)
C1SN 0.042(3) 0.036(4) 0.025(2) -0.003(2) -0.009(2) -0.015(3)
O1SN 0.047(3) 0.037(3) 0.036(2) -0.0096(18) 0.0046(18) -0.019(3)
C2SN 0.033(3) 0.028(4) 0.046(3) -0.006(3) -0.010(2) -0.006(3)
F1SN 0.053(3) 0.061(4) 0.044(2) -0.028(2) 0.0134(18) -0.020(3)
F2SN 0.080(4) 0.078(4) 0.043(2) 0.026(2) -0.029(2) -0.054(3)
F3SN 0.0344(19) 0.051(3) 0.0305(16) -0.0093(15) -0.0054(13) -0.0131(19)
C1SO 0.045(4) 0.047(6) 0.043(3) 0.004(3) -0.016(3) -0.004(4)
C2SO 0.034(3) 0.038(5) 0.047(3) 0.003(3) -0.016(3) -0.013(3)
O1SO 0.039(3) 0.036(3) 0.052(3) 0.011(2) -0.012(2) -0.010(2)
F1SO 0.039(3) 0.087(5) 0.068(3) -0.005(3) -0.001(2) -0.013(3)
F2SO 0.086(4) 0.077(5) 0.064(3) -0.023(3) -0.010(3) -0.029(4)
F3SO 0.057(3) 0.066(5) 0.071(3) 0.020(3) -0.015(3) 0.021(3)
C1SP 0.060(6) 0.077(11) 0.121(10) -0.059(8) 0.001(6) -0.020(7)
C2SP 0.126(16) 0.065(15) 0.31(3) -0.075(15) 0.097(18) -0.050(13)
F1SP 0.130(7) 0.078(7) 0.148(7) -0.029(5) -0.037(6) -0.058(6)
F2SP 0.130(9) 0.221(16) 0.204(11) -0.126(11) -0.097(9) 0.010(9)
F3SP 0.150(9) 0.078(8) 0.137(7) -0.059(5) 0.033(6) -0.033(7)
C1SQ 0.038(4) 0.068(6) 0.031(3) -0.011(3) -0.007(2) -0.014(4)
C2SQ 0.027(3) 0.042(4) 0.031(3) -0.002(2) -0.005(2) -0.013(3)
O1SQ 0.048(3) 0.038(4) 0.064(3) 0.003(2) -0.029(2) -0.011(3)
F1SQ 0.069(4) 0.094(6) 0.085(4) -0.054(4) -0.005(3) -0.029(4)
F2SQ 0.051(3) 0.143(7) 0.053(3) -0.014(3) 0.014(2) -0.033(4)
F3SQ 0.103(5) 0.124(7) 0.041(3) 0.005(3) -0.042(3) -0.009(5)
C1SA 0.052(6) 0.040(7) 0.015(3) -0.006(4) 0.001(3) -0.018(5)
C2SA 0.031(4) 0.048(7) 0.028(4) 0.001(4) -0.001(3) -0.005(4)
F1SA 0.095(6) 0.061(5) 0.029(3) -0.001(3) 0.012(3) -0.045(5)
F2SA 0.196(18) 0.56(5) 0.148(14) 0.16(2) -0.107(13) -0.30(3)
F3SA 0.168(13) 0.073(8) 0.047(5) -0.035(4) 0.025(6) -0.040(9)
C1SB 0.085(13) 0.021(8) 0.037(6) -0.002(5) 0.038(7) 0.002(8)
C2SB 0.102(15) 0.053(13) 0.081(11) 0.006(9) -0.039(11) -0.027(12)
F1SB 0.058(5) 0.033(5) 0.053(4) -0.016(3) 0.020(3) -0.013(4)
F2SB 0.148(13) 0.083(10) 0.048(5) 0.010(5) 0.003(6) -0.036(9)
F3SB 0.208(18) 0.082(11) 0.063(6) -0.006(6) -0.038(8) -0.034(12)
O3SA 0.160(16) 0.137(17) 0.118(12) -0.061(11) 0.031(11) -0.074(14)

loop_
_atom_type_symbol
_atom_type_description
_atom_type_scat_dispersion_real
_atom_type_scat_dispersion_imag
_atom_type_scat_source
C C 0.003 0.0016 'International Tables Vol C Tables 4.2.6.8 and 6.1.1.4'
N N 0.0059 0.0032 'International Tables Vol C Tables 4.2.6.8 and 6.1.1.4'
O O 0.0105 0.0059 'International Tables Vol C Tables 4.2.6.8 and 6.1.1.4'
P P 0.1001 0.0923 'International Tables Vol C Tables 4.2.6.8 and 6.1.1.4'
F F 0.017 0.01 'International Tables Vol C Tables 4.2.6.8 and 6.1.1.4'
H H 0 0 'International Tables Vol C Tables 4.2.6.8 and 6.1.1.4'

loop_
_geom_angle_atom_site_label_1
_geom_angle_atom_site_label_2
_geom_angle_atom_site_label_3
_geom_angle
N1AA C1AA H1A1 109.5
N1AA C1AA H1A2 109.5
H1A1 C1AA H1A2 109.5
N1AA C1AA H1A3 109.5
H1A1 C1AA H1A3 109.5
H1A2 C1AA H1A3 109.5
N1AA C2AA C3AA 111.0(4)
N1AA C2AA C4AA 107.2(5)
C3AA C2AA C4AA 111.4(4)
N1AA C2AA H2AA 109.1
C3AA C2AA H2AA 109.1
C4AA C2AA H2AA 109.1
C2AA C3AA H3A1 109.5
C2AA C3AA H3A2 109.5
H3A1 C3AA H3A2 109.5
C2AA C3AA H3A3 109.5
H3A1 C3AA H3A3 109.5
H3A2 C3AA H3A3 109.5
O1AA C4AA O2AA 126.4(5)
O1AA C4AA C2AA 118.6(5)
O2AA C4AA C2AA 114.9(5)
C2AA N1AA C1AA 113.7(5)
C2AA N1AA H1A4 108.8
C1AA N1AA H1A4 108.8
C2AA N1AA H1A5 108.8
C1AA N1AA H1A5 108.8
H1A4 N1AA H1A5 107.7
N1AB C1AB H1X4 109.5
N1AB C1AB H1X5 109.5
H1X4 C1AB H1X5 109.5
N1AB C1AB H1A6 109.5
H1X4 C1AB H1A6 109.5
H1X5 C1AB H1A6 109.5
N1AB C2AB C3AB 111.9(4)
N1AB C2AB C4AB 108.0(5)
C3AB C2AB C4AB 110.7(4)
N1AB C2AB H2AB 108.7
C3AB C2AB H2AB 108.7
C4AB C2AB H2AB 108.7
C2AB C3AB H3A4 109.5
C2AB C3AB H3A5 109.5
H3A4 C3AB H3A5 109.5
C2AB C3AB H3A6 109.5
H3A4 C3AB H3A6 109.5
H3A5 C3AB H3A6 109.5
O2AB C4AB O1AB 127.3(5)
O2AB C4AB C2AB 117.7(5)
O1AB C4AB C2AB 115.0(6)
C1AB N1AB C2AB 114.5(5)
C1AB N1AB H1A7 108.6
C2AB N1AB H1A7 108.6
C1AB N1AB H1A8 108.6
C2AB N1AB H1A8 108.6
H1A7 N1AB H1A8 107.6
N1AC C1AC H1X7 109.5
N1AC C1AC H1X8 109.5
H1X7 C1AC H1X8 109.5
N1AC C1AC H1A9 109.5
H1X7 C1AC H1A9 109.5
H1X8 C1AC H1A9 109.5
O1AC C4AC O2AC 131.8(14)
O1AC C4AC C2AC 114.9(11)
O2AC C4AC C2AC 113.2(10)
N1AC C2AC C4AC 105.5(10)
N1AC C2AC C3AC 104.3(9)
C4AC C2AC C3AC 97.5(12)
N1AC C2AC H2AC 115.8
C4AC C2AC H2AC 115.8
C3AC C2AC H2AC 115.8
O3AC C5AC O4AC 122.7(18)
O3AC C5AC C7AC 119.1(17)
O4AC C5AC C7AC 117.7(17)
C5AC C7AC C3AC 112.5(18)
C5AC C7AC N1AC 119.7(18)
C3AC C7AC N1AC 107.0(15)
C5AC C7AC H7AC 105.5
C3AC C7AC H7AC 105.5
N1AC C7AC H7AC 105.5
C2AC C3AC H3A7 109.5
C2AC C3AC H3A8 109.5
H3A7 C3AC H3A8 109.5
C2AC C3AC H3A9 109.5
H3A7 C3AC H3A9 109.5
H3A8 C3AC H3A9 109.5
C2AC N1AC C1AC 107.7(10)
C1AC N1AC C7AC 127.1(12)
C2AC N1AC H1AX 110.2
C1AC N1AC H1AX 110.2
C2AC N1AC H1AY 110.2
C1AC N1AC H1AY 110.2
H1AX N1AC H1AY 108.5
N1AD C1AD H1XX 109.5
N1AD C1AD H1XY 109.5
H1XX C1AD H1XY 109.5
N1AD C1AD H1AZ 109.5
H1XX C1AD H1AZ 109.5
H1XY C1AD H1AZ 109.5
N1AD C2AD C4AD 108.1(4)
N1AD C2AD C3AD 110.3(5)
C4AD C2AD C3AD 109.8(5)
N1AD C2AD H2AD 109.6
C4AD C2AD H2AD 109.5
C3AD C2AD H2AD 109.6
C2AD C3AD H3AX 109.5
C2AD C3AD H3AY 109.5
H3AX C3AD H3AY 109.5
C2AD C3AD H3AZ 109.5
H3AX C3AD H3AZ 109.5
H3AY C3AD H3AZ 109.5
O1AD C4AD O2AD 126.7(5)
O1AD C4AD C2AD 116.5(5)
O2AD C4AD C2AD 116.7(4)
C1AD N1AD C2AD 114.4(4)
C1AD N1AD H1AA 108.7
C2AD N1AD H1AA 108.7
C1AD N1AD H1AB 108.7
C2AD N1AD H1AB 108.7
H1AA N1AD H1AB 107.6
C1B C1A C1F 115.5(4)
C1B C1A C4I 122.5(4)
C1F C1A C4I 122.0(4)
C1A C1B C1C 124.2(4)
C1A C1B O4B 117.4(4)
C1C C1B O4B 118.3(4)
C1D C1C C1B 117.4(4)
C1D C1C C4Z 121.6(4)
C1B C1C C4Z 120.9(4)
C1C C1D C1E 121.5(4)
C1C C1D H1D 119.3
C1E C1D H1D 119.3
C1F C1E C1D 117.8(4)
C1F C1E C1Z 120.4(4)
C1D C1E C1Z 121.8(4)
C1E C1F C1A 123.7(4)
C1E C1F O1C 119.0(4)
C1A C1F O1C 117.2(4)
P1 C1H H1H1 109.5
P1 C1H H1H2 109.5
H1H1 C1H H1H2 109.5
P1 C1H H1H3 109.5
H1H1 C1H H1H3 109.5
H1H2 C1H H1H3 109.5
C2A C1I H1I1 109.5
C2A C1I H1I2 109.5
H1I1 C1I H1I2 109.5
C2A C1I H1I3 109.5
H1I1 C1I H1I3 109.5
H1I2 C1I H1I3 109.5
C2C C1Z C1E 110.2(4)
C2C C1Z H1Z1 109.6
C1E C1Z H1Z1 109.6
C2C C1Z H1Z2 109.6
C1E C1Z H1Z2 109.6
H1Z1 C1Z H1Z2 108.1
C2B C2A C2F 116.1(4)
C2B C2A C1I 122.7(5)
C2F C2A C1I 121.2(5)
C2C C2B C2A 122.6(5)
C2C C2B O1B 119.8(5)
C2A C2B O1B 117.6(4)
C2D C2C C2B 118.0(5)
C2D C2C C1Z 119.9(4)
C2B C2C C1Z 122.0(5)
C2C C2D C2E 122.2(4)
C2C C2D H2D 118.9
C2E C2D H2D 118.9
C2F C2E C2D 117.0(5)
C2F C2E C2Z 122.6(5)
C2D C2E C2Z 120.4(4)
C2E C2F C2A 124.1(5)
C2E C2F O2B 118.4(5)
C2A C2F O2B 116.9(4)
P2 C2H H2H1 109.5
P2 C2H H2H2 109.5
H2H1 C2H H2H2 109.5
P2 C2H H2H3 109.5
H2H1 C2H H2H3 109.5
H2H2 C2H H2H3 109.5
C3A C2I H2I1 109.5
C3A C2I H2I2 109.5
H2I1 C2I H2I2 109.5
C3A C2I H2I3 109.5
H2I1 C2I H2I3 109.5
H2I2 C2I H2I3 109.5
C2E C2Z C3C 109.8(4)
C2E C2Z H2Z1 109.7
C3C C2Z H2Z1 109.7
C2E C2Z H2Z2 109.7
C3C C2Z H2Z2 109.7
H2Z1 C2Z H2Z2 108.2
C3B C3A C3F 115.8(5)
C3B C3A C2I 122.8(4)
C3F C3A C2I 121.4(5)
C3A C3B C3C 124.2(4)
C3A C3B O2C 118.1(5)
C3C C3B O2C 117.5(4)
C3D C3C C3B 116.9(4)
C3D C3C C2Z 120.1(4)
C3B C3C C2Z 123.0(4)
C3C C3D C3E 122.1(5)
C3C C3D H3D 118.9
C3E C3D H3D 118.9
C3F C3E C3D 117.6(4)
C3F C3E C3Z 121.4(4)
C3D C3E C3Z 120.9(4)
C3E C3F C3A 123.4(4)
C3E C3F O3B 119.2(4)
C3A C3F O3B 117.3(5)
P3 C3H H3H1 109.5
P3 C3H H3H2 109.5
H3H1 C3H H3H2 109.5
P3 C3H H3H3 109.5
H3H1 C3H H3H3 109.5
H3H2 C3H H3H3 109.5
C4A C3I H3I1 109.5
C4A C3I H3I2 109.5
H3I1 C3I H3I2 109.5
C4A C3I H3I3 109.5
H3I1 C3I H3I3 109.5
H3I2 C3I H3I3 109.5
C4C C3Z C3E 111.0(4)
C4C C3Z H3Z1 109.4
C3E C3Z H3Z1 109.4
C4C C3Z H3Z2 109.4
C3E C3Z H3Z2 109.4
H3Z1 C3Z H3Z2 108
C4F C4A C4B 117.2(4)
C4F C4A C3I 122.2(5)
C4B C4A C3I 120.6(5)
C4A C4B C4C 122.5(5)
C4A C4B O3C 118.0(4)
C4C C4B O3C 119.5(5)
C4D C4C C4B 118.0(5)
C4D C4C C3Z 120.5(4)
C4B C4C C3Z 121.5(5)
C4C C4D C4E 122.6(4)
C4C C4D H4D 118.7
C4E C4D H4D 118.7
C4D C4E C4F 116.2(5)
C4D C4E C4Z 120.5(4)
C4F C4E C4Z 123.1(5)
C4A C4F C4E 123.5(5)
C4A C4F O4C 118.1(4)
C4E C4F O4C 118.3(5)
P4 C4H H4H1 109.5
P4 C4H H4H2 109.5
H4H1 C4H H4H2 109.5
P4 C4H H4H3 109.5
H4H1 C4H H4H3 109.5
H4H2 C4H H4H3 109.5
C1A C4I H4I1 109.5
C1A C4I H4I2 109.5
H4I1 C4I H4I2 109.5
C1A C4I H4I3 109.5
H4I1 C4I H4I3 109.5
H4I2 C4I H4I3 109.5
C4E C4Z C1C 110.6(4)
C4E C4Z H4Z1 109.5
C1C C4Z H4Z1 109.5
C4E C4Z H4Z2 109.5
C1C C4Z H4Z2 109.5
H4Z1 C4Z H4Z2 108.1
C5B C5A C5F 116.6(5)
C5B C5A C5G 123.4(6)
C5F C5A C5G 120.0(7)
C5A C5B C5C 124.7(6)
C5A C5B O8C 117.9(5)
C5C C5B O8C 117.4(7)
C5D C5C C5B 115.4(7)
C5D C5C C8Z 121.9(5)
C5B C5C C8Z 122.7(6)
C5E C5D C5C 123.2(5)
C5E C5D H5D 118.4
C5C C5D H5D 118.4
C5D C5E C5F 118.0(6)
C5D C5E C5Z 121.1(5)
C5F C5E C5Z 120.7(6)
C5A C5F C5E 122.0(7)
C5A C5F O5B 118.7(5)
C5E C5F O5B 119.2(6)
C5A C5G H5G1 109.5
C5A C5G H5G2 109.5
H5G1 C5G H5G2 109.5
C5A C5G H5G3 109.5
H5G1 C5G H5G3 109.5
H5G2 C5G H5G3 109.5
P5 C5H H5H1 109.5
P5 C5H H5H2 109.5
H5H1 C5H H5H2 109.5
P5 C5H H5H3 109.5
H5H1 C5H H5H3 109.5
H5H2 C5H H5H3 109.5
C6C C5Z C5E 110.7(4)
C6C C5Z H5Z1 109.5
C5E C5Z H5Z1 109.5
C6C C5Z H5Z2 109.5
C5E C5Z H5Z2 109.5
H5Z1 C5Z H5Z2 108.1
C6B C6A C6F 115.4(6)
C6B C6A C6G 122.9(5)
C6F C6A C6G 121.7(5)
C6C C6B C6A 124.1(5)
C6C C6B O5C 118.6(5)
C6A C6B O5C 117.2(6)
C6B C6C C6D 117.4(5)
C6B C6C C5Z 121.9(5)
C6D C6C C5Z 120.6(6)
C6E C6D C6C 122.0(6)
C6E C6D H6D 119
C6C C6D H6D 119
C6D C6E C6F 117.4(5)
C6D C6E C6Z 120.7(5)
C6F C6E C6Z 121.8(5)
C6E C6F C6A 123.6(5)
C6E C6F O6C 118.7(5)
C6A C6F O6C 117.4(5)
C6A C6G H6G1 109.5
C6A C6G H6G2 109.5
H6G1 C6G H6G2 109.5
C6A C6G H6G3 109.5
H6G1 C6G H6G3 109.5
H6G2 C6G H6G3 109.5
P6 C6H H6H1 109.5
P6 C6H H6H2 109.5
H6H1 C6H H6H2 109.5
P6 C6H H6H3 109.5
H6H1 C6H H6H3 109.5
H6H2 C6H H6H3 109.5
C7C C6Z C6E 111.4(4)
C7C C6Z H6Z1 109.3
C6E C6Z H6Z1 109.3
C7C C6Z H6Z2 109.3
C6E C6Z H6Z2 109.3
H6Z1 C6Z H6Z2 108
C7F C7A C7B 116.3(5)
C7F C7A C7G 121.9(6)
C7B C7A C7G 121.8(6)
C7A C7B O6B 117.5(5)
C7A C7B C7C 123.5(6)
O6B C7B C7C 118.9(5)
C7D C7C C7B 117.5(6)
C7D C7C C6Z 120.3(5)
C7B C7C C6Z 122.3(6)
C7C C7D C7E 121.9(5)
C7C C7D H7D 119
C7E C7D H7D 119
C7D C7E C7F 117.7(6)
C7D C7E C7Z 120.7(5)
C7F C7E C7Z 121.5(6)
C7A C7F O7B 118.7(5)
C7A C7F C7E 123.1(6)
O7B C7F C7E 118.1(6)
C7A C7G H7G1 109.5
C7A C7G H7G2 109.5
H7G1 C7G H7G2 109.5
C7A C7G H7G3 109.5
H7G1 C7G H7G3 109.5
H7G2 C7G H7G3 109.5
P7 C7H H7H1 109.5
P7 C7H H7H2 109.5
H7H1 C7H H7H2 109.5
P7 C7H H7H3 109.5
H7H1 C7H H7H3 109.5
H7H2 C7H H7H3 109.5
C8C C7Z C7E 110.0(5)
C8C C7Z H7Z1 109.7
C7E C7Z H7Z1 109.7
C8C C7Z H7Z2 109.7
C7E C7Z H7Z2 109.7
H7Z1 C7Z H7Z2 108.2
C8B C8A C8F 115.7(5)
C8B C8A C8G 122.5(6)
C8F C8A C8G 121.7(6)
C8C C8B O7C 118.8(6)
C8C C8B C8A 123.1(6)
O7C C8B C8A 118.0(5)
C8B C8C C8D 117.2(6)
C8B C8C C7Z 121.9(6)
C8D C8C C7Z 120.9(5)
C8E C8D C8C 123.2(5)
C8E C8D H8D 118.4
C8C C8D H8D 118.4
C8D C8E C8F 116.7(6)
C8D C8E C8Z 120.8(5)
C8F C8E C8Z 122.4(6)
C8E C8F O8B 118.7(5)
C8E C8F C8A 124.0(6)
O8B C8F C8A 117.2(5)
C8A C8G H8G1 109.5
C8A C8G H8G2 109.5
H8G1 C8G H8G2 109.5
C8A C8G H8G3 109.5
H8G1 C8G H8G3 109.5
H8G2 C8G H8G3 109.5
P8 C8H H8H1 109.5
P8 C8H H8H2 109.5
H8H1 C8H H8H2 109.5
P8 C8H H8H3 109.5
H8H1 C8H H8H3 109.5
H8H2 C8H H8H3 109.5
C5C C8Z C8E 111.7(5)
C5C C8Z H8Z1 109.3
C8E C8Z H8Z1 109.3
C5C C8Z H8Z2 109.3
C8E C8Z H8Z2 109.3
H8Z1 C8Z H8Z2 107.9
C9B C9A C9F 115.4(5)
C9B C9A C9G 121.4(5)
C9F C9A C9G 123.3(5)
C9C C9B C9A 124.3(5)
C9C C9B O12C 118.5(5)
C9A C9B O12C 116.9(4)
C9B C9C C9D 117.2(5)
C9B C9C C12Z 122.2(5)
C9D C9C C12Z 120.6(4)
C9C C9D C9E 122.1(4)
C9C C9D H9D 119
C9E C9D H9D 119
C9F C9E C9D 117.7(5)
C9F C9E C9Z 121.9(5)
C9D C9E C9Z 120.3(4)
C9E C9F O9B 119.1(5)
C9E C9F C9A 123.3(5)
O9B C9F C9A 117.5(4)
C9A C9G H9G1 109.5
C9A C9G H9G2 109.5
H9G1 C9G H9G2 109.5
C9A C9G H9G3 109.5
H9G1 C9G H9G3 109.5
H9G2 C9G H9G3 109.5
P9 C9H H9H1 109.5
P9 C9H H9H2 109.5
H9H1 C9H H9H2 109.5
P9 C9H H9H3 109.5
H9H1 C9H H9H3 109.5
H9H2 C9H H9H3 109.5
C9E C9Z C10C 109.8(4)
C9E C9Z H9Z1 109.7
C10C C9Z H9Z1 109.7
C9E C9Z H9Z2 109.7
C10C C9Z H9Z2 109.7
H9Z1 C9Z H9Z2 108.2
C10F C10A C10B 115.7(4)
C10F C10A C10G 122.6(4)
C10B C10A C10G 121.7(5)
C10A C10B C10C 123.7(4)
C10A C10B O9C 117.7(4)
C10C C10B O9C 118.5(4)
C10D C10C C10B 117.2(4)
C10D C10C C9Z 121.4(4)
C10B C10C C9Z 121.4(4)
C10C C10D C10E 122.2(4)
C10C C10D H10D 118.9
C10E C10D H10D 118.9
C10D C10E C10F 116.8(4)
C10D C10E C10Z 121.0(4)
C10F C10E C10Z 122.2(4)
C10A C10F C10E 124.4(4)
C10A C10F O10C 117.5(4)
C10E C10F O10C 118.0(4)
C10A C10G H10A 109.5
C10A C10G H10B 109.5
H10A C10G H10B 109.5
C10A C10G H10C 109.5
H10A C10G H10C 109.5
H10B C10G H10C 109.5
P10 C10H H1XD 109.5
P10 C10H H10E 109.5
H1XD C10H H10E 109.5
P10 C10H H10F 109.5
H1XD C10H H10F 109.5
H10E C10H H10F 109.5
C10E C10Z C11C 111.1(4)
C10E C10Z H10G 109.4
C11C C10Z H10G 109.4
C10E C10Z H10H 109.4
C11C C10Z H10H 109.4
H10G C10Z H10H 108
C11B C11A C11F 117.1(5)
C11B C11A C11G 121.9(5)
C11F C11A C11G 121.1(6)
C11A C11B O10B 118.5(5)
C11A C11B C11C 123.1(5)
O10B C11B C11C 118.4(5)
C11D C11C C11B 116.9(5)
C11D C11C C10Z 120.2(4)
C11B C11C C10Z 122.9(5)
C11E C11D C11C 122.5(5)
C11E C11D H11D 118.7
C11C C11D H11D 118.7
C11D C11E C11F 117.5(5)
C11D C11E C11Z 120.4(4)
C11F C11E C11Z 122.0(5)
C11A C11F C11E 122.9(5)
C11A C11F O11C 118.4(5)
C11E C11F O11C 118.6(5)
C11A C11G H11A 109.5
C11A C11G H11B 109.5
H11A C11G H11B 109.5
C11A C11G H11C 109.5
H11A C11G H11C 109.5
H11B C11G H11C 109.5
P11 C11H H1XH 109.5
P11 C11H H11E 109.5
H1XH C11H H11E 109.5
P11 C11H H11F 109.5
H1XH C11H H11F 109.5
H11E C11H H11F 109.5
C12C C11Z C11E 110.9(4)
C12C C11Z H11G 109.4
C11E C11Z H11G 109.5
C12C C11Z H11H 109.4
C11E C11Z H11H 109.4
H11G C11Z H11H 108
C12B C12A C12F 115.1(5)
C12B C12A C12G 122.8(5)
C12F C12A C12G 122.1(5)
C12C C12B C12A 123.9(5)
C12C C12B O11B 118.8(4)
C12A C12B O11B 117.1(5)
C12B C12C C12D 117.8(4)
C12B C12C C11Z 121.5(5)
C12D C12C C11Z 120.6(5)
C12E C12D C12C 121.3(5)
C12E C12D H12D 119.3
C12C C12D H12D 119.3
C12F C12E C12D 117.4(5)
C12F C12E C12Z 122.1(4)
C12D C12E C12Z 120.4(5)
C12E C12F C12A 124.4(4)
C12E C12F O12B 118.2(4)
C12A C12F O12B 117.2(5)
C12A C12G H12A 109.5
C12A C12G H12B 109.5
H12A C12G H12B 109.5
C12A C12G H12C 109.5
H12A C12G H12C 109.5
H12B C12G H12C 109.5
P12 C12H H1YD 109.5
P12 C12H H12E 109.5
H1YD C12H H12E 109.5
P12 C12H H12F 109.5
H1YD C12H H12F 109.5
H12E C12H H12F 109.5
C12E C12Z C9C 111.4(4)
C12E C12Z H12G 109.3
C9C C12Z H12G 109.3
C12E C12Z H12H 109.3
C9C C12Z H12H 109.3
H12G C12Z H12H 108
C13B C13A C13F 115.7(6)
C13B C13A C13G 122.6(6)
C13F C13A C13G 121.7(7)
C13A C13B C13C 123.6(6)
C13A C13B O16C 118.1(6)
C13C C13B O16C 118.2(6)
C13B C13C C13D 117.8(7)
C13B C13C C16Z 122.4(6)
C13D C13C C16Z 119.8(6)
C13E C13D C13C 121.7(6)
C13E C13D H1ZD 119.2
C13C C13D H1ZD 119.2
C13F C13E C13D 116.8(6)
C13F C13E C13Z 123.4(6)
C13D C13E C13Z 119.7(6)
C13E C13F C13A 124.4(6)
C13E C13F O13C 118.7(6)
C13A C13F O13C 116.7(5)
C13A C13G H13A 109.5
C13A C13G H13B 109.5
H13A C13G H13B 109.5
C13A C13G H13C 109.5
H13A C13G H13C 109.5
H13B C13G H13C 109.5
P13 C13H H13D 109.5
P13 C13H H13E 109.5
H13D C13H H13E 109.5
P13 C13H H13F 109.5
H13D C13H H13F 109.5
H13E C13H H13F 109.5
C14C C13Z C13E 111.3(4)
C14C C13Z H13G 109.4
C13E C13Z H13G 109.4
C14C C13Z H13H 109.4
C13E C13Z H13H 109.4
H13G C13Z H13H 108
C14C C13Z H31G 109.4
C13E C13Z H31G 109.4
C14C C13Z H31H 109.4
C13E C13Z H31H 109.4
H31G C13Z H31H 108
C14B C14A C14F 114.7(5)
C14B C14A C14G 123.7(5)
C14F C14A C14G 121.6(5)
C14A C14B C14C 123.6(5)
C14A C14B O13B 117.2(5)
C14C C14B O13B 119.0(5)
C14D C14C C14B 118.2(5)
C14D C14C C13Z 121.5(6)
C14B C14C C13Z 120.4(5)
C14C C14D C14E 121.7(6)
C14C C14D H14D 119.1
C14E C14D H14D 119.1
C14F C14E C14D 116.7(5)
C14F C14E C14Z 121.9(5)
C14D C14E C14Z 121.4(6)
C14E C14F C14A 125.0(5)
C14E C14F O14B 118.7(5)
C14A C14F O14B 116.3(5)
C14A C14G H14A 109.5
C14A C14G H14B 109.5
H14A C14G H14B 109.5
C14A C14G H14C 109.5
H14A C14G H14C 109.5
H14B C14G H14C 109.5
P14 C14H H1WD 109.5
P14 C14H H14E 109.5
H1WD C14H H14E 109.5
P14 C14H H14F 109.5
H1WD C14H H14F 109.5
H14E C14H H14F 109.5
C14E C14Z C15C 110.7(4)
C14E C14Z H14G 109.5
C15C C14Z H14G 109.5
C14E C14Z H14H 109.5
C15C C14Z H14H 109.5
H14G C14Z H14H 108.1
C15F C15A C15B 115.3(5)
C15F C15A C15G 123.5(6)
C15B C15A C15G 121.1(6)
C15C C15B C15A 123.7(6)
C15C C15B O14C 118.4(5)
C15A C15B O14C 117.8(5)
C15B C15C C15D 117.7(6)
C15B C15C C14Z 122.2(6)
C15D C15C C14Z 120.1(5)
C15C C15D C15E 121.6(6)
C15C C15D H15D 119.2
C15E C15D H15D 119.2
C15F C15E C15D 117.7(7)
C15F C15E C15Z 122.0(6)
C15D C15E C15Z 120.2(6)
C15E C15F C15A 123.9(6)
C15E C15F O15C 118.8(6)
C15A C15F O15C 117.2(5)
C15A C15G H15A 109.5
C15A C15G H15B 109.5
H15A C15G H15B 109.5
C15A C15G H15C 109.5
H15A C15G H15C 109.5
H15B C15G H15C 109.5
P15 C15H H1JD 109.5
P15 C15H H15E 109.5
H1JD C15H H15E 109.5
P15 C15H H15F 109.5
H1JD C15H H15F 109.5
H15E C15H H15F 109.5
C16C C15Z C15E 112.2(5)
C16C C15Z H15G 109.2
C15E C15Z H15G 109.2
C16C C15Z H15H 109.2
C15E C15Z H15H 109.2
H15G C15Z H15H 107.9
C16F C16A C16B 116.3(6)
C16F C16A C16G 123.2(6)
C16B C16A C16G 120.5(6)
C16A C16B C16C 123.8(6)
C16A C16B O15B 117.6(5)
C16C C16B O15B 118.3(6)
C16B C16C C16D 117.0(7)
C16B C16C C15Z 122.2(6)
C16D C16C C15Z 120.7(6)
C16E C16D C16C 121.9(6)
C16E C16D H16D 119.1
C16C C16D H16D 119.1
C16D C16E C16F 117.4(6)
C16D C16E C16Z 120.9(6)
C16F C16E C16Z 121.6(7)
C16A C16F O16B 119.1(6)
C16A C16F C16E 123.4(7)
O16B C16F C16E 117.4(6)
C16A C16G H16A 109.5
C16A C16G H16B 109.5
H16A C16G H16B 109.5
C16A C16G H16C 109.5
H16A C16G H16C 109.5
H16B C16G H16C 109.5
P16 C16H H1KD 109.5
P16 C16H H16E 109.5
H1KD C16H H16E 109.5
P16 C16H H16F 109.5
H1KD C16H H16F 109.5
H16E C16H H16F 109.5
C16E C16Z C13C 109.9(5)
C16E C16Z H16G 109.7
C13C C16Z H16G 109.7
C16E C16Z H16H 109.7
C13C C16Z H16H 109.7
H16G C16Z H16H 108.2
C2B O1B P1 117.9(3)
C1F O1C P1 120.6(4)
C2F O2B P2 123.8(3)
C3B O2C P2 122.5(3)
C3F O3B P3 120.1(4)
C4B O3C P3 120.9(3)
C1B O4B P4 120.7(3)
C4F O4C P4 118.5(3)
C5F O5B P5 120.2(4)
C6B O5C P5 120.1(4)
C7B O6B P6 120.9(3)
C6F O6C P6 121.2(4)
C7F O7B P7 121.4(4)
C8B O7C P7 121.8(4)
C8F O8B P8 121.4(5)
C5B O8C P8 121.1(4)
C9F O9B P9 120.0(3)
C10B O9C P9 119.0(4)
C11B O10B P10 119.4(3)
C10F O10C P10 120.4(4)
C12B O11B P11 121.6(4)
C11F O11C P11 120.8(3)
C12F O12B P12 120.3(4)
C9B O12C P12 122.0(3)
C14B O13B P13 119.0(4)
C13F O13C P13 120.9(3)
C14F O14B P14 118.3(4)
C15B O14C P14 119.9(4)
C16B O15B P15 121.8(5)
C15F O15C P15 120.8(4)
C16F O16B P16 122.2(5)
C13B O16C P16 120.5(4)
O1 P1 O1C 114.2(2)
O1 P1 O1B 112.5(2)
O1C P1 O1B 105.08(19)
O1 P1 C1H 118.2(2)
O1C P1 C1H 102.5(2)
O1B P1 C1H 102.9(2)
O2 P2 O2B 113.7(2)
O2 P2 O2C 113.3(2)
O2B P2 O2C 106.2(2)
O2 P2 C2H 118.3(3)
O2B P2 C2H 101.4(3)
O2C P2 C2H 102.4(3)
O3 P3 O3C 113.4(2)
O3 P3 O3B 114.1(2)
O3C P3 O3B 105.0(2)
O3 P3 C3H 119.7(3)
O3C P3 C3H 101.5(2)
O3B P3 C3H 101.2(3)
O4 P4 O4B 113.6(2)
O4 P4 O4C 112.7(2)
O4B P4 O4C 105.5(2)
O4 P4 C4H 117.2(3)
O4B P4 C4H 102.3(3)
O4C P4 C4H 104.3(2)
O5 P5 O5C 114.3(3)
O5 P5 O5B 113.0(3)
O5C P5 O5B 104.5(3)
O5 P5 C5H 119.1(4)
O5C P5 C5H 101.4(3)
O5B P5 C5H 102.7(4)
O6 P6 O6C 113.9(2)
O6 P6 O6B 113.4(3)
O6C P6 O6B 105.0(2)
O6 P6 C6H 120.1(3)
O6C P6 C6H 101.2(3)
O6B P6 C6H 101.3(3)
O7 P7 O7C 112.4(3)
O7 P7 O7B 113.5(3)
O7C P7 O7B 105.7(2)
O7 P7 C7H 119.6(3)
O7C P7 C7H 102.9(4)
O7B P7 C7H 101.1(3)
O8 P8 O8C 112.9(3)
O8 P8 O8B 113.3(3)
O8C P8 O8B 105.5(3)
O8 P8 C8H 119.6(3)
O8C P8 C8H 102.3(3)
O8B P8 C8H 101.6(4)
O9 P9 O9B 114.0(3)
O9 P9 O9C 113.3(2)
O9B P9 O9C 105.3(2)
O9 P9 C9H 118.5(3)
O9B P9 C9H 101.7(3)
O9C P9 C9H 102.5(3)
O10 P10 O10C 113.8(2)
O10 P10 O10B 113.2(3)
O10C P10 O10B 105.2(2)
O10 P10 C10H 117.5(3)
O10C P10 C10H 102.8(3)
O10B P10 C10H 102.9(3)
O11 P11 O11C 113.1(3)
O11 P11 O11B 112.9(2)
O11C P11 O11B 106.2(2)
O11 P11 C11H 118.4(3)
O11C P11 C11H 103.4(3)
O11B P11 C11H 101.4(3)
O12 P12 O12C 112.6(3)
O12 P12 O12B 113.9(2)
O12C P12 O12B 105.7(2)
O12 P12 C12H 119.3(4)
O12C P12 C12H 101.6(4)
O12B P12 C12H 102.1(3)
O13 P13 O13C 114.0(3)
O13 P13 O13B 113.0(2)
O13C P13 O13B 105.2(2)
O13 P13 C13H 119.1(3)
O13C P13 C13H 101.7(3)
O13B P13 C13H 102.0(3)
O14 P14 O14B 112.9(2)
O14 P14 O14C 113.1(3)
O14B P14 O14C 105.8(2)
O14 P14 C14H 118.9(3)
O14B P14 C14H 101.7(3)
O14C P14 C14H 103.0(3)
O15 P15 O15B 113.6(3)
O15 P15 O15C 113.0(3)
O15B P15 O15C 106.0(3)
O15 P15 C15H 118.3(3)
O15B P15 C15H 101.7(4)
O15C P15 C15H 102.8(3)
O16 P16 O16B 113.5(3)
O16 P16 O16C 113.4(3)
O16B P16 O16C 105.4(3)
O16 P16 C16H 118.6(3)
O16B P16 C16H 102.3(4)
O16C P16 C16H 102.0(3)
F2S C1S F3S 106.3(5)
F2S C1S F1S 106.6(5)
F3S C1S F1S 106.6(6)
F2S C1S C2S 113.0(6)
F3S C1S C2S 111.2(5)
F1S C1S C2S 112.7(5)
O1S C2S C1S 108.4(5)
O1S C2S H2S1 110
C1S C2S H2S1 110
O1S C2S H2S2 110
C1S C2S H2S2 110
H2S1 C2S H2S2 108.4
C2S O1S H1S 109.5
F3SC C1SC F2SC 106.8(5)
F3SC C1SC F1SC 106.1(4)
F2SC C1SC F1SC 106.6(5)
F3SC C1SC C2SC 112.7(5)
F2SC C1SC C2SC 111.4(4)
F1SC C1SC C2SC 112.8(5)
O1SC C2SC C1SC 108.8(5)
O1SC C2SC H2S3 109.9
C1SC C2SC H2S3 109.9
O1SC C2SC H2S4 109.9
C1SC C2SC H2S4 109.9
H2S3 C2SC H2S4 108.3
C2SC O1SC H1SC 109.5
O1SD C1SD C2SD 108.7(5)
O1SD C1SD H1S1 110
C2SD C1SD H1S1 110
O1SD C1SD H1S2 110
C2SD C1SD H1S2 110
H1S1 C1SD H1S2 108.3
C1SD O1SD H1SD 109.5
F1SD C2SD F2SD 105.3(6)
F1SD C2SD F3SD 106.8(6)
F2SD C2SD F3SD 106.4(6)
F1SD C2SD C1SD 113.8(6)
F2SD C2SD C1SD 111.3(6)
F3SD C2SD C1SD 112.8(5)
F2SE C1SE F1SE 106.2(5)
F2SE C1SE F3SE 105.5(5)
F1SE C1SE F3SE 106.1(6)
F2SE C1SE C2SE 113.8(6)
F1SE C1SE C2SE 113.9(6)
F3SE C1SE C2SE 110.7(5)
O1SE C2SE C1SE 110.7(6)
O1SE C2SE H2S5 109.5
C1SE C2SE H2S5 109.5
O1SE C2SE H2S6 109.5
C1SE C2SE H2S6 109.5
H2S5 C2SE H2S6 108.1
C2SE O1SE H1SE 109.5
F2SF C1SF F1SF 107.5(5)
F2SF C1SF F3SF 107.3(5)
F1SF C1SF F3SF 105.4(5)
F2SF C1SF C2SF 111.2(6)
F1SF C1SF C2SF 112.3(5)
F3SF C1SF C2SF 112.7(5)
O1SF C2SF C1SF 110.6(5)
O1SF C2SF H2S7 109.5
C1SF C2SF H2S7 109.5
O1SF C2SF H2S8 109.5
C1SF C2SF H2S8 109.5
H2S7 C2SF H2S8 108.1
C2SF O1SF H1SF 109.5
F3SG C1SG F1SG 108.0(9)
F3SG C1SG F2SG 106.3(7)
F1SG C1SG F2SG 106.2(8)
F3SG C1SG C2SG 113.5(7)
F1SG C1SG C2SG 111.2(8)
F2SG C1SG C2SG 111.3(9)
O1SG C2SG C1SG 112.8(7)
O1SG C2SG H2S9 109
C1SG C2SG H2S9 109
O1SG C2SG H2SX 109
C1SG C2SG H2SX 109
H2S9 C2SG H2SX 107.8
C2SG O1SG H1SG 109.5
F2SH C1SH F3SH 106.4(6)
F2SH C1SH F1SH 107.1(6)
F3SH C1SH F1SH 106.1(6)
F2SH C1SH C2SH 113.2(6)
F3SH C1SH C2SH 113.0(6)
F1SH C1SH C2SH 110.6(6)
O1SH C2SH C1SH 110.8(5)
O1SH C2SH H2SY 109.5
C1SH C2SH H2SY 109.5
O1SH C2SH H2SZ 109.5
C1SH C2SH H2SZ 109.5
H2SY C2SH H2SZ 108.1
C2SH O1SH H1SH 109.5
F2SI C1SI F1SI 106.2(9)
F2SI C1SI F3SI 105.0(8)
F1SI C1SI F3SI 105.9(11)
F2SI C1SI C2SI 114.5(12)
F1SI C1SI C2SI 112.0(10)
F3SI C1SI C2SI 112.6(10)
O1SI C2SI C1SI 107.6(10)
O1SI C2SI H2SA 110.2
C1SI C2SI H2SA 110.2
O1SI C2SI H2SB 110.2
C1SI C2SI H2SB 110.2
H2SA C2SI H2SB 108.5
C2SI O1SI H1SI 109.5
F1SL C1SL F3SL 107.4(7)
F1SL C1SL F2SL 107.6(5)
F3SL C1SL F2SL 106.7(5)
F1SL C1SL C2SL 112.4(5)
F3SL C1SL C2SL 112.5(5)
F2SL C1SL C2SL 109.9(7)
O1SL C2SL C1SL 111.1(6)
O1SL C2SL H2SC 109.4
C1SL C2SL H2SC 109.4
O1SL C2SL H2SD 109.4
C1SL C2SL H2SD 109.4
H2SC C2SL H2SD 108
C2SL O1SL H1SL 109.5
F1SM C1SM F2SM 107.7(5)
F1SM C1SM F3SM 106.7(6)
F2SM C1SM F3SM 106.7(5)
F1SM C1SM C2SM 113.3(6)
F2SM C1SM C2SM 110.4(6)
F3SM C1SM C2SM 111.7(5)
O1SM C2SM C1SM 110.5(6)
O1SM C2SM H2SE 109.6
C1SM C2SM H2SE 109.6
O1SM C2SM H2SF 109.6
C1SM C2SM H2SF 109.6
H2SE C2SM H2SF 108.1
C2SM O1SM H1SM 109.5
F2SN C1SN F1SN 106.7(6)
F2SN C1SN F3SN 106.1(5)
F1SN C1SN F3SN 106.3(6)
F2SN C1SN C2SN 112.5(6)
F1SN C1SN C2SN 112.2(6)
F3SN C1SN C2SN 112.6(5)
C2SN O1SN H1SN 109.5
O1SN C2SN C1SN 112.2(6)
O1SN C2SN H2SG 109.2
C1SN C2SN H2SG 109.2
O1SN C2SN H2SH 109.2
C1SN C2SN H2SH 109.2
H2SG C2SN H2SH 107.9
F2SO C1SO F3SO 107.6(8)
F2SO C1SO F1SO 106.5(7)
F3SO C1SO F1SO 106.6(7)
F2SO C1SO C2SO 112.0(7)
F3SO C1SO C2SO 113.8(7)
F1SO C1SO C2SO 110.0(7)
O1SO C2SO C1SO 108.7(7)
O1SO C2SO H2SI 109.9
C1SO C2SO H2SI 109.9
O1SO C2SO H2SJ 109.9
C1SO C2SO H2SJ 109.9
H2SI C2SO H2SJ 108.3
C2SO O1SO H1SO 109.5
F2SP C1SP F3SP 105.5(13)
F2SP C1SP F1SP 103.0(15)
F3SP C1SP F1SP 104.2(10)
F2SP C1SP C2SP 111.7(15)
F3SP C1SP C2SP 120.0(16)
F1SP C1SP C2SP 110.8(12)
C1SP C2SP O2SP 122.3(17)
C1SP C2SP O1SP 102.8(16)
C1SP C2SP H2SK 111.2
O1SP C2SP H2SK 111.2
C1SP C2SP H2SL 111.2
O1SP C2SP H2SL 111.2
H2SK C2SP H2SL 109.1
C2SP O1SP H1SP 109.5
C2SP O2SP H2SP 109.5
F3SQ C1SQ F2SQ 109.1(7)
F3SQ C1SQ F1SQ 105.6(7)
F2SQ C1SQ F1SQ 104.4(8)
F3SQ C1SQ C2SQ 113.2(8)
F2SQ C1SQ C2SQ 113.4(6)
F1SQ C1SQ C2SQ 110.5(6)
O1SQ C2SQ C1SQ 109.9(6)
O1SQ C2SQ H2SM 109.7
C1SQ C2SQ H2SM 109.7
O1SQ C2SQ H2SN 109.7
C1SQ C2SQ H2SN 109.7
H2SM C2SQ H2SN 108.2
C2SQ O1SQ H1SQ 109.5
F2SA C1SA F1SA 106.7(14)
F2SA C1SA C2SA 117.3(12)
F1SA C1SA C2SA 113.9(10)
F2SA C1SA F3SA 111(2)
F1SA C1SA F3SA 109.4(8)
C2SA C1SA F3SA 98.6(10)
O1SA C2SA C1SA 114.1(10)
O1SA C2SA H2SO 108.7
C1SA C2SA H2SO 108.7
O1SA C2SA H2SQ 108.7
C1SA C2SA H2SQ 108.7
H2SO C2SA H2SQ 107.6
C2SA O1SA H1SA 109.5
F6SA C3SA F4SA 101(2)
F6SA C3SA C4SA 118(3)
F4SA C3SA C4SA 92(2)
F6SA C3SA F5SA 135(3)
F4SA C3SA F5SA 111(2)
C4SA C3SA F5SA 93(2)
O2SA C4SA C3SA 109(2)
O2SA C4SA H4S1 109.9
C3SA C4SA H4S1 109.9
O2SA C4SA H4S2 109.9
C3SA C4SA H4S2 109.9
H4S1 C4SA H4S2 108.3
C4SA O2SA HS2Q 109.5
F2SB C1SB F1SB 113.7(15)
F2SB C1SB F3SB 100.8(17)
F1SB C1SB F3SB 93.5(14)
F2SB C1SB C2SB 107.4(13)
F1SB C1SB C2SB 132.0(15)
F3SB C1SB C2SB 102.2(17)
O3SA C2SB C1SB 125(2)
O3SA C2SB H2XR 105.9
C1SB C2SB H2XR 105.9
O3SA C2SB H2SS 106
C1SB C2SB H2SS 106
H2XR C2SB H2SS 106.3
C2SB O3SA H3SA 109.5
F6SB C3SB F4SB 99(3)
F6SB C3SB F5SB 91(3)
F4SB C3SB F5SB 86(7)
F6SB C3SB C4SB 121(3)
F4SB C3SB C4SB 104(3)
F5SB C3SB C4SB 145(6)
O2SB C4SB C3SB 90(2)
O2SB C4SB H4S3 113.6
C3SB C4SB H4S3 113.6
O2SB C4SB H4S4 113.6
C3SB C4SB H4S4 113.6
H4S3 C4SB H4S4 110.9
C4SB O2SB H2SR 109.5

loop_
_geom_bond_atom_site_label_1
_geom_bond_atom_site_label_2
_geom_bond_distance
C1AA N1AA 1.503(7)
C1AA H1A1 0.98
C1AA H1A2 0.98
C1AA H1A3 0.98
C2AA N1AA 1.495(7)
C2AA C3AA 1.499(8)
C2AA C4AA 1.549(7)
C2AA H2AA 1
C3AA H3A1 0.98
C3AA H3A2 0.98
C3AA H3A3 0.98
C4AA O1AA 1.229(8)
C4AA O2AA 1.266(7)
N1AA H1A4 0.91
N1AA H1A5 0.91
C1AB N1AB 1.490(7)
C1AB H1X4 0.98
C1AB H1X5 0.98
C1AB H1A6 0.98
C2AB N1AB 1.506(7)
C2AB C3AB 1.512(8)
C2AB C4AB 1.538(7)
C2AB H2AB 1
C3AB H3A4 0.98
C3AB H3A5 0.98
C3AB H3A6 0.98
C4AB O2AB 1.251(8)
C4AB O1AB 1.255(7)
N1AB H1A7 0.91
N1AB H1A8 0.91
C1AC N1AC 1.430(15)
C1AC H1X7 0.98
C1AC H1X8 0.98
C1AC H1A9 0.98
C4AC O1AC 1.269(10)
C4AC O2AC 1.275(9)
C4AC C2AC 1.60(2)
C2AC N1AC 1.424(14)
C2AC C3AC 1.69(2)
C2AC H2AC 1
O4AC C5AC 1.283(10)
O3AC C5AC 1.272(10)
C5AC C7AC 1.47(2)
C7AC C3AC 1.47(3)
C7AC N1AC 1.60(2)
C7AC H7AC 1
C3AC H3A7 0.98
C3AC H3A8 0.98
C3AC H3A9 0.98
N1AC H1AX 0.91
N1AC H1AY 0.91
C1AD N1AD 1.488(7)
C1AD H1XX 0.98
C1AD H1XY 0.98
C1AD H1AZ 0.98
C2AD N1AD 1.502(6)
C2AD C4AD 1.516(7)
C2AD C3AD 1.517(9)
C2AD H2AD 1
C3AD H3AX 0.98
C3AD H3AY 0.98
C3AD H3AZ 0.98
C4AD O1AD 1.258(7)
C4AD O2AD 1.259(7)
N1AD H1AA 0.91
N1AD H1AB 0.91
C1A C1B 1.387(7)
C1A C1F 1.392(6)
C1A C4I 1.515(6)
C1B C1C 1.396(6)
C1B O4B 1.411(5)
C1C C1D 1.390(6)
C1C C4Z 1.527(6)
C1D C1E 1.397(6)
C1D H1D 0.95
C1E C1F 1.392(7)
C1E C1Z 1.510(6)
C1F O1C 1.411(5)
C1H P1 1.768(5)
C1H H1H1 0.98
C1H H1H2 0.98
C1H H1H3 0.98
C1I C2A 1.509(6)
C1I H1I1 0.98
C1I H1I2 0.98
C1I H1I3 0.98
C1Z C2C 1.510(7)
C1Z H1Z1 0.99
C1Z H1Z2 0.99
C2A C2B 1.395(8)
C2A C2F 1.399(7)
C2B C2C 1.395(6)
C2B O1B 1.402(6)
C2C C2D 1.391(7)
C2D C2E 1.394(7)
C2D H2D 0.95
C2E C2F 1.382(6)
C2E C2Z 1.493(7)
C2F O2B 1.404(6)
C2H P2 1.767(6)
C2H H2H1 0.98
C2H H2H2 0.98
C2H H2H3 0.98
C2I C3A 1.502(7)
C2I H2I1 0.98
C2I H2I2 0.98
C2I H2I3 0.98
C2Z C3C 1.508(7)
C2Z H2Z1 0.99
C2Z H2Z2 0.99
C3A C3B 1.386(7)
C3A C3F 1.396(7)
C3B C3C 1.397(7)
C3B O2C 1.406(5)
C3C C3D 1.393(6)
C3D C3E 1.393(6)
C3D H3D 0.95
C3E C3F 1.392(7)
C3E C3Z 1.516(6)
C3F O3B 1.403(6)
C3H P3 1.755(6)
C3H H3H1 0.98
C3H H3H2 0.98
C3H H3H3 0.98
C3I C4A 1.518(6)
C3I H3I1 0.98
C3I H3I2 0.98
C3I H3I3 0.98
C3Z C4C 1.515(7)
C3Z H3Z1 0.99
C3Z H3Z2 0.99
C4A C4F 1.383(8)
C4A C4B 1.392(7)
C4B C4C 1.393(7)
C4B O3C 1.403(7)
C4C C4D 1.386(8)
C4D C4E 1.400(7)
C4D H4D 0.95
C4E C4F 1.408(6)
C4E C4Z 1.496(8)
C4F O4C 1.408(6)
C4H P4 1.768(5)
C4H H4H1 0.98
C4H H4H2 0.98
C4H H4H3 0.98
C4I H4I1 0.98
C4I H4I2 0.98
C4I H4I3 0.98
C4Z H4Z1 0.99
C4Z H4Z2 0.99
C5A C5B 1.365(11)
C5A C5F 1.396(9)
C5A C5G 1.517(8)
C5B C5C 1.399(9)
C5B O8C 1.413(8)
C5C C5D 1.398(9)
C5C C8Z 1.488(10)
C5D C5E 1.365(10)
C5D H5D 0.95
C5E C5F 1.399(7)
C5E C5Z 1.521(9)
C5F O5B 1.401(9)
C5G H5G1 0.98
C5G H5G2 0.98
C5G H5G3 0.98
C5H P5 1.765(8)
C5H H5H1 0.98
C5H H5H2 0.98
C5H H5H3 0.98
C5Z C6C 1.508(8)
C5Z H5Z1 0.99
C5Z H5Z2 0.99
C6A C6B 1.397(8)
C6A C6F 1.397(7)
C6A C6G 1.500(9)
C6B C6C 1.376(10)
C6B O5C 1.405(7)
C6C C6D 1.399(8)
C6D C6E 1.386(8)
C6D H6D 0.95
C6E C6F 1.390(8)
C6E C6Z 1.518(7)
C6F O6C 1.398(7)
C6G H6G1 0.98
C6G H6G2 0.98
C6G H6G3 0.98
C6H P6 1.748(7)
C6H H6H1 0.98
C6H H6H2 0.98
C6H H6H3 0.98
C6Z C7C 1.510(8)
C6Z H6Z1 0.99
C6Z H6Z2 0.99
C7A C7F 1.384(10)
C7A C7B 1.391(8)
C7A C7G 1.503(7)
C7B O6B 1.394(8)
C7B C7C 1.397(7)
C7C C7D 1.388(9)
C7D C7E 1.389(9)
C7D H7D 0.95
C7E C7F 1.404(7)
C7E C7Z 1.506(10)
C7F O7B 1.398(7)
C7G H7G1 0.98
C7G H7G2 0.98
C7G H7G3 0.98
C7H P7 1.783(7)
C7H H7H1 0.98
C7H H7H2 0.98
C7H H7H3 0.98
C7Z C8C 1.505(9)
C7Z H7Z1 0.99
C7Z H7Z2 0.99
C8A C8B 1.402(9)
C8A C8F 1.407(9)
C8A C8G 1.505(8)
C8B C8C 1.386(8)
C8B O7C 1.397(8)
C8C C8D 1.399(9)
C8D C8E 1.382(9)
C8D H8D 0.95
C8E C8F 1.386(8)
C8E C8Z 1.524(9)
C8F O8B 1.401(7)
C8G H8G1 0.98
C8G H8G2 0.98
C8G H8G3 0.98
C8H P8 1.770(7)
C8H H8H1 0.98
C8H H8H2 0.98
C8H H8H3 0.98
C8Z H8Z1 0.99
C8Z H8Z2 0.99
C9A C9B 1.395(8)
C9A C9F 1.400(8)
C9A C9G 1.504(7)
C9B C9C 1.385(7)
C9B O12C 1.417(7)
C9C C9D 1.389(7)
C9C C12Z 1.518(8)
C9D C9E 1.393(8)
C9D H9D 0.95
C9E C9F 1.389(7)
C9E C9Z 1.502(7)
C9F O9B 1.399(7)
C9G H9G1 0.98
C9G H9G2 0.98
C9G H9G3 0.98
C9H P9 1.767(6)
C9H H9H1 0.98
C9H H9H2 0.98
C9H H9H3 0.98
C9Z C10C 1.519(6)
C9Z H9Z1 0.99
C9Z H9Z2 0.99
C10A C10F 1.372(7)
C10A C10B 1.393(7)
C10A C10G 1.502(7)
C10B C10C 1.396(7)
C10B O9C 1.414(6)
C10C C10D 1.390(6)
C10D C10E 1.391(7)
C10D H10D 0.95
C10E C10F 1.401(7)
C10E C10Z 1.513(6)
C10F O10C 1.403(6)
C10G H10A 0.98
C10G H10B 0.98
C10G H10C 0.98
C10H P10 1.760(6)
C10H H1XD 0.98
C10H H10E 0.98
C10H H10F 0.98
C10Z C11C 1.514(8)
C10Z H10G 0.99
C10Z H10H 0.99
C11A C11B 1.386(9)
C11A C11F 1.390(8)
C11A C11G 1.503(7)
C11B O10B 1.400(6)
C11B C11C 1.401(7)
C11C C11D 1.400(7)
C11D C11E 1.384(8)
C11D H11D 0.95
C11E C11F 1.398(7)
C11E C11Z 1.516(7)
C11F O11C 1.407(7)
C11G H11A 0.98
C11G H11B 0.98
C11G H11C 0.98
C11H P11 1.778(7)
C11H H1XH 0.98
C11H H11E 0.98
C11H H11F 0.98
C11Z C12C 1.508(6)
C11Z H11G 0.99
C11Z H11H 0.99
C12A C12B 1.390(7)
C12A C12F 1.390(7)
C12A C12G 1.504(7)
C12B C12C 1.377(7)
C12B O11B 1.410(6)
C12C C12D 1.397(7)
C12D C12E 1.390(6)
C12D H12D 0.95
C12E C12F 1.378(7)
C12E C12Z 1.511(7)
C12F O12B 1.417(5)
C12G H12A 0.98
C12G H12B 0.98
C12G H12C 0.98
C12H P12 1.783(7)
C12H H1YD 0.98
C12H H12E 0.98
C12H H12F 0.98
C12Z H12G 0.99
C12Z H12H 0.99
C13A C13B 1.376(10)
C13A C13F 1.395(9)
C13A C13G 1.497(9)
C13B C13C 1.377(9)
C13B O16C 1.413(8)
C13C C13D 1.402(10)
C13C C16Z 1.522(10)
C13D C13E 1.388(10)
C13D H1ZD 0.95
C13E C13F 1.377(8)
C13E C13Z 1.520(9)
C13F O13C 1.414(8)
C13G H13A 0.98
C13G H13B 0.98
C13G H13C 0.98
C13H P13 1.777(7)
C13H H13D 0.98
C13H H13E 0.98
C13H H13F 0.98
C13Z C14C 1.512(8)
C13Z H13G 0.99
C13Z H13H 0.99
C13Z H31G 0.99
C13Z H31H 0.99
C14A C14B 1.380(8)
C14A C14F 1.404(8)
C14A C14G 1.496(8)
C14B C14C 1.390(8)
C14B O13B 1.404(7)
C14C C14D 1.378(8)
C14D C14E 1.398(9)
C14D H14D 0.95
C14E C14F 1.371(8)
C14E C14Z 1.517(8)
C14F O14B 1.429(7)
C14G H14A 0.98
C14G H14B 0.98
C14G H14C 0.98
C14H P14 1.759(7)
C14H H1WD 0.98
C14H H14E 0.98
C14H H14F 0.98
C14Z C15C 1.526(8)
C14Z H14G 0.99
C14Z H14H 0.99
C15A C15F 1.385(10)
C15A C15B 1.408(8)
C15A C15G 1.514(8)
C15B C15C 1.382(8)
C15B O14C 1.423(8)
C15C C15D 1.390(10)
C15D C15E 1.398(9)
C15D H15D 0.95
C15E C15F 1.385(9)
C15E C15Z 1.514(11)
C15F O15C 1.405(7)
C15G H15A 0.98
C15G H15B 0.98
C15G H15C 0.98
C15H P15 1.770(7)
C15H H1JD 0.98
C15H H15E 0.98
C15H H15F 0.98
C15Z C16C 1.510(10)
C15Z H15G 0.99
C15Z H15H 0.99
C16A C16F 1.374(10)
C16A C16B 1.392(10)
C16A C16G 1.505(8)
C16B C16C 1.394(8)
C16B O15B 1.414(8)
C16C C16D 1.397(10)
C16D C16E 1.391(10)
C16D H16D 0.95
C16E C16F 1.406(9)
C16E C16Z 1.509(10)
C16F O16B 1.405(9)
C16G H16A 0.98
C16G H16B 0.98
C16G H16C 0.98
C16H P16 1.764(7)
C16H H1KD 0.98
C16H H16E 0.98
C16H H16F 0.98
C16Z H16G 0.99
C16Z H16H 0.99
O1 P1 1.464(4)
O1B P1 1.601(4)
O1C P1 1.587(4)
O2 P2 1.468(4)
O2B P2 1.591(4)
O2C P2 1.594(4)
O3 P3 1.467(4)
O3B P3 1.602(4)
O3C P3 1.600(4)
O4 P4 1.465(4)
O4B P4 1.585(4)
O4C P4 1.598(4)
O5 P5 1.472(4)
O5B P5 1.604(6)
O5C P5 1.596(4)
O6 P6 1.467(4)
O6B P6 1.592(5)
O6C P6 1.592(4)
O7 P7 1.473(5)
O7B P7 1.593(5)
O7C P7 1.591(5)
O8 P8 1.467(5)
O8B P8 1.592(5)
O8C P8 1.592(5)
O9 P9 1.467(4)
O9B P9 1.594(4)
O9C P9 1.597(4)
O10 P10 1.470(5)
O10B P10 1.600(4)
O10C P10 1.597(4)
O11 P11 1.471(4)
O11B P11 1.597(4)
O11C P11 1.592(5)
O12 P12 1.475(5)
O12B P12 1.593(4)
O12C P12 1.583(5)
O13 P13 1.467(4)
O13B P13 1.607(4)
O13C P13 1.593(5)
O14 P14 1.470(4)
O14B P14 1.593(4)
O14C P14 1.596(5)
O15 P15 1.466(4)
O15B P15 1.593(6)
O15C P15 1.599(5)
O16 P16 1.464(5)
O16B P16 1.596(6)
O16C P16 1.601(5)
F1S C1S 1.354(8)
F2S C1S 1.331(7)
F3S C1S 1.340(6)
C1S C2S 1.501(8)
C2S O1S 1.407(7)
C2S H2S1 0.99
C2S H2S2 0.99
O1S H1S 0.84
C1SC F3SC 1.341(6)
C1SC F2SC 1.346(7)
C1SC F1SC 1.349(7)
C1SC C2SC 1.489(9)
C2SC O1SC 1.409(7)
C2SC H2S3 0.99
C2SC H2S4 0.99
O1SC H1SC 0.84
C1SD O1SD 1.421(8)
C1SD C2SD 1.466(9)
C1SD H1S1 0.99
C1SD H1S2 0.99
O1SD H1SD 0.84
C2SD F1SD 1.333(10)
C2SD F2SD 1.342(9)
C2SD F3SD 1.350(7)
C1SE F2SE 1.343(7)
C1SE F1SE 1.344(9)
C1SE F3SE 1.359(7)
C1SE C2SE 1.487(10)
C2SE O1SE 1.390(7)
C2SE H2S5 0.99
C2SE H2S6 0.99
O1SE H1SE 0.84
C1SF F2SF 1.342(7)
C1SF F1SF 1.345(8)
C1SF F3SF 1.346(6)
C1SF C2SF 1.493(8)
C2SF O1SF 1.409(8)
C2SF H2S7 0.99
C2SF H2S8 0.99
O1SF H1SF 0.84
C1SG F3SG 1.343(10)
C1SG F1SG 1.346(12)
C1SG F2SG 1.349(11)
C1SG C2SG 1.474(13)
C2SG O1SG 1.394(11)
C2SG H2S9 0.99
C2SG H2SX 0.99
O1SG H1SG 0.84
C1SH F2SH 1.328(8)
C1SH F3SH 1.336(9)
C1SH F1SH 1.342(7)
C1SH C2SH 1.489(10)
C2SH O1SH 1.401(9)
C2SH H2SY 0.99
C2SH H2SZ 0.99
O1SH H1SH 0.84
C1SI F2SI 1.307(10)
C1SI F1SI 1.343(14)
C1SI F3SI 1.348(12)
C1SI C2SI 1.484(17)
C2SI O1SI 1.348(18)
C2SI H2SA 0.99
C2SI H2SB 0.99
O1SI H1SI 0.84
C1SL F1SL 1.330(9)
C1SL F3SL 1.332(8)
C1SL F2SL 1.340(8)
C1SL C2SL 1.499(10)
C2SL O1SL 1.410(7)
C2SL H2SC 0.99
C2SL H2SD 0.99
O1SL H1SL 0.84
C1SM F1SM 1.327(8)
C1SM F2SM 1.338(7)
C1SM F3SM 1.342(7)
C1SM C2SM 1.504(9)
C2SM O1SM 1.410(8)
C2SM H2SE 0.99
C2SM H2SF 0.99
O1SM H1SM 0.84
C1SN F2SN 1.328(7)
C1SN F1SN 1.332(9)
C1SN F3SN 1.340(7)
C1SN C2SN 1.490(10)
O1SN C2SN 1.389(8)
O1SN H1SN 0.84
C2SN H2SG 0.99
C2SN H2SH 0.99
C1SO F2SO 1.325(10)
C1SO F3SO 1.331(9)
C1SO F1SO 1.357(10)
C1SO C2SO 1.472(12)
C2SO O1SO 1.421(9)
C2SO H2SI 0.99
C2SO H2SJ 0.99
O1SO H1SO 0.84
C1SP F2SP 1.276(17)
C1SP F3SP 1.334(14)
C1SP F1SP 1.338(14)
C1SP C2SP 1.39(2)
C2SP O2SP 1.481(18)
C2SP O1SP 1.50(2)
C2SP H2SK 0.99
C2SP H2SL 0.99
O1SP H1SP 0.84
O2SP H2SP 0.84
C1SQ F3SQ 1.292(10)
C1SQ F2SQ 1.329(9)
C1SQ F1SQ 1.363(11)
C1SQ C2SQ 1.501(9)
C2SQ O1SQ 1.397(9)
C2SQ H2SM 0.99
C2SQ H2SN 0.99
O1SQ H1SQ 0.84
C1SA F2SA 1.227(17)
C1SA F1SA 1.327(13)
C1SA C2SA 1.484(14)
C1SA F3SA 1.501(14)
C2SA O1SA 1.392(14)
C2SA H2SO 0.99
C2SA H2SQ 0.99
O1SA H1SA 0.84
C3SA F6SA 1.13(4)
C3SA F4SA 1.44(3)
C3SA C4SA 1.53(5)
C3SA F5SA 1.68(4)
C4SA O2SA 1.41(3)
C4SA H4S1 0.99
C4SA H4S2 0.99
O2SA HS2Q 0.84
C1SB F2SB 1.256(15)
C1SB F1SB 1.285(15)
C1SB F3SB 1.47(3)
C1SB C2SB 1.536(19)
C2SB O3SA 1.279(19)
C2SB H2XR 0.99
C2SB H2SS 0.99
O3SA H3SA 0.84
F4SB C3SB 1.38(5)
F5SB C3SB 1.49(3)
F6SB C3SB 1.37(4)
C3SB C4SB 1.55(2)
C4SB O2SB 1.468(17)
C4SB H4S3 0.99
C4SB H4S4 0.99
O2SB H2SR 0.84
